data_4120473
loop_
_publ_author_name
'Izumiseki, Atsuto'
'Yamamoto, Hisashi'

_publ_section_title
;
 Intermolecular/Intramolecular sequential aldol reaction.
;
_journal_issue 4
_journal_name_full 'Journal of the American Chemical Society'
_journal_page_first 1308
_journal_page_last 1311
_journal_paper_doi 10.1021/ja413008a
_journal_volume 136
_journal_year 2014
_chemical_formula_moiety 'C40 H78 O3 Si8'
_chemical_formula_sum 'C40 H78 O3 Si8'
_chemical_formula_weight 831.74
_space_group_IT_number 4
_symmetry_cell_setting monoclinic
_symmetry_Int_Tables_number 4
_symmetry_space_group_name_Hall 'P 2yb'
_symmetry_space_group_name_H-M 'P 1 21 1'
_atom_sites_solution_hydrogens geom
_atom_sites_solution_primary direct
_atom_sites_solution_secondary difmap
_cell_angle_alpha 90.0000
_cell_angle_beta 107.525(8)
_cell_angle_gamma 90.0000
_cell_formula_units_Z 6
_cell_length_a 14.981(3)
_cell_length_b 17.610(3)
_cell_length_c 20.610(4)
_cell_measurement_reflns_used 14438
_cell_measurement_temperature 173
_cell_measurement_theta_max 27.72
_cell_measurement_theta_min 3.00
_cell_volume 5184.9(17)
_computing_cell_refinement PROCESS-AUTO
_computing_data_collection PROCESS-AUTO
_computing_data_reduction PROCESS-AUTO
_computing_molecular_graphics 'CrystalStructure 4.0'
_computing_publication_material 'CrystalStructure 4.0 (Rigaku, 2010)'
_computing_structure_refinement 'SHELXL97 (Sheldrick, 2008)'
_computing_structure_solution 'SHELXS97 (Sheldrick, 2008)'
_diffrn_ambient_temperature 173
_diffrn_detector_area_resol_mean 6.849
_diffrn_measured_fraction_theta_full 0.991
_diffrn_measured_fraction_theta_max 0.991
_diffrn_measurement_device_type 'Rigaku XtaLAB mini'
_diffrn_measurement_method \w
_diffrn_radiation_type 'Mo K\a'
_diffrn_radiation_wavelength 0.71075
_diffrn_reflns_av_R_equivalents 0.0681
_diffrn_reflns_limit_h_max 19
_diffrn_reflns_limit_h_min -19
_diffrn_reflns_limit_k_max 22
_diffrn_reflns_limit_k_min -22
_diffrn_reflns_limit_l_max 26
_diffrn_reflns_limit_l_min -26
_diffrn_reflns_number 47168
_diffrn_reflns_theta_full 27.49
_diffrn_reflns_theta_max 27.48
_diffrn_standards_number 0
_exptl_absorpt_coefficient_mu 0.357
_exptl_absorpt_correction_T_max 0.931
_exptl_absorpt_correction_T_min 0.665
_exptl_absorpt_correction_type multi-scan
_exptl_absorpt_process_details 'REQAB (Rigaku, 1998)'
_exptl_crystal_colour Colorless
_exptl_crystal_density_diffrn 1.598
_exptl_crystal_density_method 'not measured'
_exptl_crystal_description Block
_exptl_crystal_F_000 2724.00
_exptl_crystal_size_max 0.200
_exptl_crystal_size_mid 0.200
_exptl_crystal_size_min 0.200
_refine_diff_density_max 0.330
_refine_diff_density_min -0.260
_refine_ls_abs_structure_details 'Flack, H. D. (1983), Acta Cryst. A39, 876-881.  10970 Friedel Pairs'
_refine_ls_abs_structure_Flack -0.04(8)
_refine_ls_extinction_method none
_refine_ls_goodness_of_fit_ref 1.010
_refine_ls_hydrogen_treatment constr
_refine_ls_number_parameters 901
_refine_ls_number_reflns 23128
_refine_ls_number_restraints 1
_refine_ls_R_factor_gt 0.0630
_refine_ls_shift/su_max 0.001
_refine_ls_structure_factor_coef Fsqd
_refine_ls_weighting_details 'w = 1/[\s^2^(Fo^2^)+(0.0438P)^2^+0.0000P] where P=(Fo^2^+2Fc^2^)/3'
_refine_ls_weighting_scheme calc
_refine_ls_wR_factor_ref 0.1273
_reflns_number_gt 15646
_reflns_number_total 23128
_reflns_threshold_expression F^2^>2.0\s(F^2^)
_cod_data_source_file ja413008a_si_001.cif
_cod_data_source_block User-defined
_cod_original_cell_volume 5184.8(15)
_cod_database_code 4120473

loop_
_symmetry_equiv_pos_site_id
_symmetry_equiv_pos_as_xyz
1 +X,+Y,+Z
2 -X,1/2+Y,-Z

loop_
_atom_site_label
_atom_site_type_symbol
_atom_site_fract_x
_atom_site_fract_y
_atom_site_fract_z
_atom_site_U_iso_or_equiv
_atom_site_adp_type
_atom_site_occupancy
_atom_site_symmetry_multiplicity
_atom_site_calc_flag
_atom_site_refinement_flags
Si1 Si 0.43456(7) 0.40574(6) 0.06213(5) 0.0284(3) Uani 1.0 2 d .
Si2 Si 0.03747(7) 0.31109(6) 0.13104(5) 0.0292(3) Uani 1.0 2 d .
Si3 Si 0.37511(7) 0.87684(5) 0.29914(5) 0.0244(3) Uani 1.0 2 d .
Si4 Si -0.03117(6) 0.79475(5) 0.36825(5) 0.0261(3) Uani 1.0 2 d .
Si5 Si 0.28691(7) 0.96158(6) 0.21526(5) 0.0310(3) Uani 1.0 2 d .
Si6 Si 0.57483(7) 0.46887(6) 0.12352(6) 0.0345(3) Uani 1.0 2 d .
Si7 Si 0.51138(7) 0.94510(6) 0.36070(5) 0.0306(3) Uani 1.0 2 d .
Si8 Si 0.46767(8) 0.29763(7) 0.00511(5) 0.0370(3) Uani 1.0 2 d .
Si9 Si 0.34680(8) 0.49275(7) -0.02023(6) 0.0394(3) Uani 1.0 2 d .
Si10 Si 0.41518(8) 0.76934(6) 0.24500(5) 0.0336(3) Uani 1.0 2 d .
Si11 Si -0.11543(7) 0.90378(6) 0.31441(6) 0.0392(3) Uani 1.0 2 d .
Si12 Si -0.10699(8) 0.73972(7) 0.44180(6) 0.0409(3) Uani 1.0 2 d .
Si13 Si -0.02605(8) 0.70619(7) 0.28253(6) 0.0437(3) Uani 1.0 2 d .
Si20 Si -0.05256(8) 0.41722(7) 0.07875(6) 0.0458(4) Uani 1.0 2 d .
Si21 Si 0.05081(9) 0.22931(7) 0.04255(6) 0.0439(3) Uani 1.0 2 d .
Si22 Si -0.03628(8) 0.24653(8) 0.20138(6) 0.0497(4) Uani 1.0 2 d .
O14 O 0.36523(16) 0.37783(14) 0.10849(11) 0.0301(6) Uani 1.0 2 d .
O15 O 0.14244(15) 0.33388(13) 0.18547(12) 0.0281(6) Uani 1.0 2 d .
O16 O 0.07703(15) 0.81154(13) 0.42013(12) 0.0272(6) Uani 1.0 2 d .
O17 O 0.30340(16) 0.84748(13) 0.34342(11) 0.0281(6) Uani 1.0 2 d .
O18 O 0.45660(18) 0.87187(15) 0.54194(13) 0.0426(7) Uani 1.0 2 d .
O19 O 0.53491(18) 0.38860(15) 0.30313(12) 0.0396(7) Uani 1.0 2 d .
C23 C 0.6680(3) 0.6694(2) 0.5440(2) 0.0359(10) Uani 1.0 2 d .
C24 C 0.7303(3) 0.6976(3) 0.60244(19) 0.0345(10) Uani 1.0 2 d .
C25 C 0.7080(3) 0.7617(3) 0.63348(19) 0.0362(10) Uani 1.0 2 d .
C26 C 0.6230(3) 0.7971(2) 0.60465(17) 0.0308(9) Uani 1.0 2 d .
C27 C 0.5833(3) 0.7050(2) 0.51518(18) 0.0311(9) Uani 1.0 2 d .
C28 C 0.5604(3) 0.7697(2) 0.54532(18) 0.0266(8) Uani 1.0 2 d .
C29 C 0.4721(3) 0.8147(2) 0.51455(18) 0.0284(9) Uani 1.0 2 d .
C30 C 0.4033(3) 0.78728(19) 0.44763(17) 0.0259(8) Uani 1.0 2 d .
C31 C 0.3272(3) 0.84660(19) 0.41640(17) 0.0238(8) Uani 1.0 2 d .
C32 C 0.3502(3) 0.71436(19) 0.4597(2) 0.0330(9) Uani 1.0 2 d .
C33 C 0.2464(3) 0.7325(2) 0.42773(18) 0.0300(9) Uani 1.0 2 d .
C34 C 0.2421(3) 0.81875(18) 0.43714(17) 0.0229(8) Uani 1.0 2 d .
C35 C 0.1472(3) 0.85591(19) 0.40195(18) 0.0256(8) Uani 1.0 2 d .
C36 C 0.1371(3) 0.93948(19) 0.42095(17) 0.0267(8) Uani 1.0 2 d .
C37 C 0.1825(3) 0.9950(2) 0.38351(19) 0.0355(10) Uani 1.0 2 d .
C38 C 0.2532(3) 0.9785(3) 0.5353(2) 0.0451(11) Uani 1.0 2 d .
C39 C 0.1644(3) 0.9542(2) 0.49768(19) 0.0329(9) Uani 1.0 2 d .
C40 C 0.0977(4) 0.9426(3) 0.5314(3) 0.0498(12) Uani 1.0 2 d .
C41 C 0.1205(5) 0.9557(3) 0.6012(3) 0.0680(16) Uani 1.0 2 d .
C42 C 0.2088(5) 0.9802(3) 0.6370(3) 0.0761(19) Uani 1.0 2 d .
C43 C 0.2748(4) 0.9923(3) 0.6042(3) 0.0628(15) Uani 1.0 2 d .
C44 C 0.0529(4) 0.7369(4) 0.2321(3) 0.0778(17) Uani 1.0 2 d .
C45 C -0.1462(4) 0.6893(4) 0.2208(3) 0.089(2) Uani 1.0 2 d .
C46 C -0.0633(3) 0.9479(3) 0.2514(3) 0.0710(17) Uani 1.0 2 d .
C47 C -0.2369(3) 0.8725(3) 0.2672(3) 0.0597(14) Uani 1.0 2 d .
C48 C -0.1298(4) 0.9801(3) 0.3740(3) 0.0771(18) Uani 1.0 2 d .
C49 C -0.2236(3) 0.6994(3) 0.3924(3) 0.0587(14) Uani 1.0 2 d .
C50 C -0.1261(4) 0.8114(3) 0.5035(3) 0.0746(16) Uani 1.0 2 d .
C51 C -0.0324(4) 0.6620(3) 0.4920(3) 0.0748(17) Uani 1.0 2 d .
C52 C 0.6111(3) 0.8822(3) 0.4073(2) 0.0419(10) Uani 1.0 2 d .
C53 C 0.4885(3) 1.0156(3) 0.4217(2) 0.0464(11) Uani 1.0 2 d .
C54 C 0.5521(3) 0.9984(3) 0.2958(3) 0.0488(12) Uani 1.0 2 d .
C55 C 0.5181(3) 0.7908(3) 0.2135(2) 0.0491(12) Uani 1.0 2 d .
C56 C 0.4487(4) 0.6859(3) 0.3037(3) 0.0672(16) Uani 1.0 2 d .
C57 C 0.3116(3) 0.7409(3) 0.1704(3) 0.0553(13) Uani 1.0 2 d .
C58 C 0.3375(3) 0.9704(3) 0.14261(19) 0.0495(12) Uani 1.0 2 d .
C59 C 0.2855(3) 1.0595(2) 0.2516(2) 0.0421(11) Uani 1.0 2 d .
C60 C 0.1636(3) 0.9261(3) 0.1814(2) 0.0474(12) Uani 1.0 2 d .
C61 C 0.2478(3) 0.5212(2) 0.1569(2) 0.0420(11) Uani 1.0 2 d .
C62 C 0.2124(3) 0.38053(19) 0.16920(17) 0.0247(8) Uani 1.0 2 d .
C63 C 0.2030(3) 0.46286(19) 0.19255(18) 0.0293(9) Uani 1.0 2 d .
C64 C 0.2327(3) 0.4713(2) 0.26978(19) 0.0322(9) Uani 1.0 2 d .
C65 C 0.3212(3) 0.4954(3) 0.3066(2) 0.0452(11) Uani 1.0 2 d .
C66 C 0.3475(4) 0.5032(3) 0.3770(3) 0.0610(14) Uani 1.0 2 d .
C67 C 0.2839(5) 0.4870(3) 0.4111(3) 0.0693(16) Uani 1.0 2 d .
C68 C 0.1702(3) 0.4552(3) 0.3055(2) 0.0473(11) Uani 1.0 2 d .
C69 C 0.1952(4) 0.4625(3) 0.3754(3) 0.0644(15) Uani 1.0 2 d .
C70 C 0.3921(3) 0.37117(19) 0.18111(16) 0.0239(8) Uani 1.0 2 d .
C71 C 0.3071(3) 0.34237(19) 0.20186(17) 0.0222(8) Uani 1.0 2 d .
C72 C 0.3088(3) 0.25734(19) 0.18839(18) 0.0279(9) Uani 1.0 2 d .
C73 C 0.4114(3) 0.2364(2) 0.21768(18) 0.0300(9) Uani 1.0 2 d .
C74 C 0.4667(3) 0.30826(19) 0.20791(17) 0.0258(8) Uani 1.0 2 d .
C75 C 0.5409(3) 0.3301(2) 0.27411(17) 0.0258(8) Uani 1.0 2 d .
C76 C 0.6224(3) 0.2773(2) 0.30147(18) 0.0273(8) Uani 1.0 2 d .
C77 C 0.6383(3) 0.2133(2) 0.26682(19) 0.0333(9) Uani 1.0 2 d .
C78 C 0.7167(3) 0.1683(3) 0.2938(2) 0.0386(10) Uani 1.0 2 d .
C79 C 0.7808(3) 0.1875(3) 0.3556(2) 0.0383(10) Uani 1.0 2 d .
C80 C 0.7661(3) 0.2511(2) 0.3910(2) 0.0376(10) Uani 1.0 2 d .
C81 C 0.6869(3) 0.2949(2) 0.36450(18) 0.0323(9) Uani 1.0 2 d .
C82 C 0.4943(4) 0.2134(3) 0.0622(3) 0.0677(16) Uani 1.0 2 d .
C83 C 0.5711(3) 0.3168(3) -0.0253(3) 0.0591(14) Uani 1.0 2 d .
C84 C 0.3631(3) 0.2727(3) -0.0688(2) 0.0565(13) Uani 1.0 2 d .
C85 C 0.1199(4) 0.2718(4) -0.0105(3) 0.0869(19) Uani 1.0 2 d .
C86 C 0.1125(4) 0.1392(3) 0.0784(3) 0.093(3) Uani 1.0 2 d .
C87 C 0.5559(3) 0.5394(3) 0.1858(3) 0.0503(12) Uani 1.0 2 d .
C88 C 0.6177(3) 0.5215(3) 0.0593(3) 0.0520(12) Uani 1.0 2 d .
C89 C 0.3971(4) 0.4995(3) -0.0936(2) 0.0579(13) Uani 1.0 2 d .
C90 C 0.2221(3) 0.4602(3) -0.0541(3) 0.0618(14) Uani 1.0 2 d .
C91 C 0.3459(3) 0.5905(3) 0.0168(3) 0.0511(12) Uani 1.0 2 d .
C92 C 0.6723(3) 0.4028(3) 0.1697(2) 0.0467(11) Uani 1.0 2 d .
C93 C 0.0026(4) 0.4655(3) 0.0193(3) 0.0806(18) Uani 1.0 2 d .
C94 C -0.1719(3) 0.3827(3) 0.0282(3) 0.0726(16) Uani 1.0 2 d .
C95 C -0.1535(4) 0.2081(4) 0.1518(3) 0.090(2) Uani 1.0 2 d .
C96 C 0.0390(4) 0.1666(4) 0.2450(3) 0.108(3) Uani 1.0 2 d .
C97 C -0.0675(4) 0.2027(4) -0.0151(3) 0.0844(19) Uani 1.0 2 d .
C98 C -0.0551(6) 0.3122(4) 0.2674(3) 0.133(4) Uani 1.0 2 d .
C99 C -0.0713(4) 0.4904(4) 0.1395(3) 0.089(2) Uani 1.0 2 d .
C100 C 0.0180(4) 0.6130(3) 0.3233(3) 0.0781(17) Uani 1.0 2 d .
H10A H 0.0148 0.5757 0.2887 0.0937 Uiso 1.0 2 calc R
H10B H -0.0199 0.5969 0.3510 0.0937 Uiso 1.0 2 calc R
H10C H 0.0817 0.6185 0.3513 0.0937 Uiso 1.0 2 calc R
H23 H 0.6830 0.6260 0.5238 0.0431 Uiso 1.0 2 calc R
H24 H 0.7876 0.6735 0.6212 0.0414 Uiso 1.0 2 calc R
H25 H 0.7499 0.7806 0.6732 0.0434 Uiso 1.0 2 calc R
H26 H 0.6076 0.8400 0.6254 0.0369 Uiso 1.0 2 calc R
H27 H 0.5415 0.6857 0.4756 0.0373 Uiso 1.0 2 calc R
H30 H 0.4376 0.7756 0.4152 0.0311 Uiso 1.0 2 calc R
H31 H 0.3469 0.8971 0.4352 0.0286 Uiso 1.0 2 calc R
H32A H 0.3681 0.6705 0.4380 0.0397 Uiso 1.0 2 calc R
H32B H 0.3639 0.7041 0.5079 0.0397 Uiso 1.0 2 calc R
H33A H 0.2083 0.7059 0.4511 0.0360 Uiso 1.0 2 calc R
H33B H 0.2256 0.7188 0.3799 0.0360 Uiso 1.0 2 calc R
H34 H 0.2560 0.8282 0.4860 0.0274 Uiso 1.0 2 calc R
H35 H 0.1353 0.8527 0.3526 0.0307 Uiso 1.0 2 calc R
H36 H 0.0699 0.9502 0.4040 0.0320 Uiso 1.0 2 calc R
H37A H 0.2494 0.9905 0.4008 0.0426 Uiso 1.0 2 calc R
H37B H 0.1644 1.0459 0.3905 0.0426 Uiso 1.0 2 calc R
H37C H 0.1624 0.9836 0.3357 0.0426 Uiso 1.0 2 calc R
H38 H 0.2988 0.9857 0.5136 0.0541 Uiso 1.0 2 calc R
H40 H 0.0379 0.9261 0.5074 0.0598 Uiso 1.0 2 calc R
H41 H 0.0758 0.9480 0.6236 0.0816 Uiso 1.0 2 calc R
H42 H 0.2238 0.9885 0.6836 0.0913 Uiso 1.0 2 calc R
H43 H 0.3341 1.0097 0.6285 0.0753 Uiso 1.0 2 calc R
H44A H 0.0239 0.7776 0.2021 0.0933 Uiso 1.0 2 calc R
H44B H 0.0639 0.6949 0.2058 0.0933 Uiso 1.0 2 calc R
H44C H 0.1115 0.7541 0.2625 0.0933 Uiso 1.0 2 calc R
H45A H -0.1426 0.6504 0.1890 0.1066 Uiso 1.0 2 calc R
H45B H -0.1690 0.7354 0.1966 0.1066 Uiso 1.0 2 calc R
H45C H -0.1882 0.6734 0.2453 0.1066 Uiso 1.0 2 calc R
H46A H -0.1006 0.9906 0.2302 0.0851 Uiso 1.0 2 calc R
H46B H -0.0618 0.9112 0.2173 0.0851 Uiso 1.0 2 calc R
H46C H -0.0007 0.9646 0.2744 0.0851 Uiso 1.0 2 calc R
H47A H -0.2718 0.9148 0.2431 0.0716 Uiso 1.0 2 calc R
H47B H -0.2670 0.8533 0.2989 0.0716 Uiso 1.0 2 calc R
H47C H -0.2343 0.8332 0.2355 0.0716 Uiso 1.0 2 calc R
H48A H -0.1566 0.9587 0.4068 0.0926 Uiso 1.0 2 calc R
H48B H -0.1704 1.0191 0.3487 0.0926 Uiso 1.0 2 calc R
H48C H -0.0698 1.0016 0.3972 0.0926 Uiso 1.0 2 calc R
H49A H -0.2546 0.7339 0.3566 0.0704 Uiso 1.0 2 calc R
H49B H -0.2613 0.6923 0.4222 0.0704 Uiso 1.0 2 calc R
H49C H -0.2146 0.6515 0.3731 0.0704 Uiso 1.0 2 calc R
H50A H -0.0668 0.8311 0.5305 0.0895 Uiso 1.0 2 calc R
H50B H -0.1571 0.7876 0.5327 0.0895 Uiso 1.0 2 calc R
H50C H -0.1642 0.8521 0.4790 0.0895 Uiso 1.0 2 calc R
H51A H -0.0234 0.6235 0.4615 0.0898 Uiso 1.0 2 calc R
H51B H -0.0627 0.6402 0.5225 0.0898 Uiso 1.0 2 calc R
H51C H 0.0272 0.6824 0.5176 0.0898 Uiso 1.0 2 calc R
H52A H 0.5952 0.8561 0.4432 0.0503 Uiso 1.0 2 calc R
H52B H 0.6660 0.9126 0.4263 0.0503 Uiso 1.0 2 calc R
H52C H 0.6231 0.8458 0.3763 0.0503 Uiso 1.0 2 calc R
H53A H 0.4407 1.0503 0.3976 0.0556 Uiso 1.0 2 calc R
H53B H 0.5449 1.0431 0.4434 0.0556 Uiso 1.0 2 calc R
H53C H 0.4681 0.9894 0.4556 0.0556 Uiso 1.0 2 calc R
H54A H 0.6082 1.0259 0.3182 0.0585 Uiso 1.0 2 calc R
H54B H 0.5043 1.0334 0.2719 0.0585 Uiso 1.0 2 calc R
H54C H 0.5645 0.9632 0.2640 0.0585 Uiso 1.0 2 calc R
H55A H 0.5024 0.8318 0.1814 0.0589 Uiso 1.0 2 calc R
H55B H 0.5335 0.7465 0.1919 0.0589 Uiso 1.0 2 calc R
H55C H 0.5708 0.8050 0.2513 0.0589 Uiso 1.0 2 calc R
H56A H 0.5026 0.6986 0.3411 0.0806 Uiso 1.0 2 calc R
H56B H 0.4632 0.6434 0.2794 0.0806 Uiso 1.0 2 calc R
H56C H 0.3976 0.6729 0.3206 0.0806 Uiso 1.0 2 calc R
H57A H 0.3277 0.6970 0.1486 0.0663 Uiso 1.0 2 calc R
H57B H 0.2954 0.7820 0.1385 0.0663 Uiso 1.0 2 calc R
H57C H 0.2593 0.7291 0.1864 0.0663 Uiso 1.0 2 calc R
H58A H 0.4001 0.9899 0.1591 0.0593 Uiso 1.0 2 calc R
H58B H 0.2997 1.0044 0.1091 0.0593 Uiso 1.0 2 calc R
H58C H 0.3385 0.9213 0.1225 0.0593 Uiso 1.0 2 calc R
H59A H 0.2483 1.0926 0.2169 0.0505 Uiso 1.0 2 calc R
H59B H 0.3483 1.0787 0.2677 0.0505 Uiso 1.0 2 calc R
H59C H 0.2592 1.0572 0.2886 0.0505 Uiso 1.0 2 calc R
H60A H 0.1347 0.9475 0.1373 0.0569 Uiso 1.0 2 calc R
H60B H 0.1289 0.9408 0.2117 0.0569 Uiso 1.0 2 calc R
H60C H 0.1639 0.8717 0.1780 0.0569 Uiso 1.0 2 calc R
H61A H 0.3139 0.5116 0.1684 0.0504 Uiso 1.0 2 calc R
H61B H 0.2377 0.5713 0.1714 0.0504 Uiso 1.0 2 calc R
H61C H 0.2202 0.5171 0.1085 0.0504 Uiso 1.0 2 calc R
H62 H 0.2000 0.3805 0.1197 0.0296 Uiso 1.0 2 calc R
H63 H 0.1358 0.4740 0.1771 0.0351 Uiso 1.0 2 calc R
H65 H 0.3644 0.5068 0.2838 0.0542 Uiso 1.0 2 calc R
H66 H 0.4077 0.5191 0.4007 0.0732 Uiso 1.0 2 calc R
H67 H 0.3005 0.4926 0.4581 0.0832 Uiso 1.0 2 calc R
H68 H 0.1100 0.4391 0.2819 0.0567 Uiso 1.0 2 calc R
H69 H 0.1522 0.4509 0.3984 0.0772 Uiso 1.0 2 calc R
H70 H 0.4142 0.4200 0.2028 0.0287 Uiso 1.0 2 calc R
H71 H 0.3221 0.3491 0.2512 0.0266 Uiso 1.0 2 calc R
H72A H 0.2707 0.2298 0.2111 0.0335 Uiso 1.0 2 calc R
H72B H 0.2862 0.2466 0.1400 0.0335 Uiso 1.0 2 calc R
H73A H 0.4267 0.1933 0.1936 0.0360 Uiso 1.0 2 calc R
H73B H 0.4261 0.2236 0.2655 0.0360 Uiso 1.0 2 calc R
H74 H 0.4975 0.2976 0.1732 0.0309 Uiso 1.0 2 calc R
H77 H 0.5958 0.2006 0.2251 0.0400 Uiso 1.0 2 calc R
H78 H 0.7262 0.1253 0.2704 0.0463 Uiso 1.0 2 calc R
H79 H 0.8338 0.1577 0.3735 0.0460 Uiso 1.0 2 calc R
H80 H 0.8093 0.2641 0.4323 0.0452 Uiso 1.0 2 calc R
H81 H 0.6764 0.3367 0.3888 0.0388 Uiso 1.0 2 calc R
H82A H 0.5077 0.1706 0.0379 0.0813 Uiso 1.0 2 calc R
H82B H 0.4413 0.2021 0.0776 0.0813 Uiso 1.0 2 calc R
H82C H 0.5476 0.2241 0.1007 0.0813 Uiso 1.0 2 calc R
H83A H 0.5833 0.2732 -0.0493 0.0709 Uiso 1.0 2 calc R
H83B H 0.6249 0.3272 0.0130 0.0709 Uiso 1.0 2 calc R
H83C H 0.5583 0.3599 -0.0553 0.0709 Uiso 1.0 2 calc R
H84A H 0.3502 0.3134 -0.1012 0.0678 Uiso 1.0 2 calc R
H84B H 0.3099 0.2647 -0.0529 0.0678 Uiso 1.0 2 calc R
H84C H 0.3759 0.2271 -0.0900 0.0678 Uiso 1.0 2 calc R
H85A H 0.0885 0.3165 -0.0330 0.1042 Uiso 1.0 2 calc R
H85B H 0.1253 0.2356 -0.0439 0.1042 Uiso 1.0 2 calc R
H85C H 0.1812 0.2853 0.0181 0.1042 Uiso 1.0 2 calc R
H86A H 0.1190 0.1078 0.0420 0.1110 Uiso 1.0 2 calc R
H86B H 0.0768 0.1126 0.1029 0.1110 Uiso 1.0 2 calc R
H86C H 0.1734 0.1509 0.1087 0.1110 Uiso 1.0 2 calc R
H87A H 0.5363 0.5134 0.2201 0.0603 Uiso 1.0 2 calc R
H87B H 0.5085 0.5749 0.1626 0.0603 Uiso 1.0 2 calc R
H87C H 0.6133 0.5661 0.2067 0.0603 Uiso 1.0 2 calc R
H88A H 0.6312 0.4860 0.0283 0.0624 Uiso 1.0 2 calc R
H88B H 0.6734 0.5492 0.0824 0.0624 Uiso 1.0 2 calc R
H88C H 0.5702 0.5563 0.0346 0.0624 Uiso 1.0 2 calc R
H89A H 0.3957 0.4503 -0.1140 0.0695 Uiso 1.0 2 calc R
H89B H 0.4606 0.5171 -0.0774 0.0695 Uiso 1.0 2 calc R
H89C H 0.3605 0.5344 -0.1269 0.0695 Uiso 1.0 2 calc R
H90A H 0.1910 0.4886 -0.0943 0.0742 Uiso 1.0 2 calc R
H90B H 0.1909 0.4683 -0.0203 0.0742 Uiso 1.0 2 calc R
H90C H 0.2207 0.4072 -0.0650 0.0742 Uiso 1.0 2 calc R
H91A H 0.4088 0.6095 0.0331 0.0613 Uiso 1.0 2 calc R
H91B H 0.3197 0.5879 0.0539 0.0613 Uiso 1.0 2 calc R
H91C H 0.3088 0.6240 -0.0176 0.0613 Uiso 1.0 2 calc R
H92A H 0.6948 0.3760 0.1373 0.0561 Uiso 1.0 2 calc R
H92B H 0.6492 0.3672 0.1961 0.0561 Uiso 1.0 2 calc R
H92C H 0.7224 0.4318 0.1994 0.0561 Uiso 1.0 2 calc R
H93A H -0.0363 0.5070 -0.0030 0.0967 Uiso 1.0 2 calc R
H93B H 0.0092 0.4298 -0.0142 0.0967 Uiso 1.0 2 calc R
H93C H 0.0632 0.4845 0.0445 0.0967 Uiso 1.0 2 calc R
H94A H -0.2082 0.4247 0.0044 0.0872 Uiso 1.0 2 calc R
H94B H -0.2026 0.3608 0.0584 0.0872 Uiso 1.0 2 calc R
H94C H -0.1658 0.3452 -0.0039 0.0872 Uiso 1.0 2 calc R
H95A H -0.1741 0.1721 0.1792 0.1076 Uiso 1.0 2 calc R
H95B H -0.1487 0.1836 0.1114 0.1076 Uiso 1.0 2 calc R
H95C H -0.1977 0.2490 0.1394 0.1076 Uiso 1.0 2 calc R
H96A H 0.0380 0.1271 0.2127 0.1297 Uiso 1.0 2 calc R
H96B H 0.0159 0.1472 0.2804 0.1297 Uiso 1.0 2 calc R
H96C H 0.1021 0.1844 0.2644 0.1297 Uiso 1.0 2 calc R
H97A H -0.0978 0.1692 0.0085 0.1012 Uiso 1.0 2 calc R
H97B H -0.0608 0.1775 -0.0547 0.1012 Uiso 1.0 2 calc R
H97C H -0.1047 0.2476 -0.0287 0.1012 Uiso 1.0 2 calc R
H98A H -0.1139 0.3007 0.2750 0.1600 Uiso 1.0 2 calc R
H98B H -0.0559 0.3638 0.2521 0.1600 Uiso 1.0 2 calc R
H98C H -0.0054 0.3059 0.3092 0.1600 Uiso 1.0 2 calc R
H99A H -0.0825 0.4656 0.1778 0.1072 Uiso 1.0 2 calc R
H99B H -0.1244 0.5213 0.1169 0.1072 Uiso 1.0 2 calc R
H99C H -0.0167 0.5219 0.1549 0.1072 Uiso 1.0 2 calc R

loop_
_atom_site_aniso_label
_atom_site_aniso_U_11
_atom_site_aniso_U_22
_atom_site_aniso_U_33
_atom_site_aniso_U_12
_atom_site_aniso_U_13
_atom_site_aniso_U_23
Si1 0.0307(6) 0.0326(6) 0.0233(6) -0.0005(5) 0.0103(5) 0.0022(5)
Si2 0.0233(6) 0.0326(7) 0.0289(6) -0.0037(5) 0.0035(5) 0.0015(5)
Si3 0.0260(6) 0.0254(6) 0.0236(5) -0.0012(4) 0.0101(5) -0.0007(5)
Si4 0.0222(6) 0.0241(6) 0.0343(6) -0.0018(4) 0.0118(5) -0.0010(5)
Si5 0.0324(6) 0.0348(7) 0.0254(6) 0.0005(5) 0.0080(5) 0.0056(5)
Si6 0.0324(6) 0.0362(7) 0.0354(7) -0.0038(5) 0.0109(6) -0.0004(5)
Si7 0.0243(6) 0.0321(6) 0.0357(6) -0.0024(5) 0.0096(5) -0.0023(5)
Si8 0.0425(7) 0.0422(7) 0.0304(6) -0.0010(6) 0.0169(6) -0.0072(6)
Si9 0.0430(7) 0.0459(8) 0.0296(6) 0.0013(6) 0.0112(6) 0.0128(6)
Si10 0.0415(7) 0.0301(6) 0.0344(6) -0.0034(5) 0.0194(6) -0.0059(5)
Si11 0.0262(6) 0.0341(7) 0.0517(8) 0.0028(5) 0.0033(6) 0.0068(6)
Si12 0.0401(7) 0.0400(7) 0.0487(8) -0.0101(6) 0.0225(6) 0.0028(6)
Si13 0.0425(7) 0.0420(8) 0.0449(7) -0.0004(6) 0.0107(6) -0.0144(6)
Si20 0.0323(7) 0.0476(8) 0.0491(8) 0.0120(6) -0.0004(6) 0.0010(6)
Si21 0.0486(8) 0.0376(7) 0.0377(7) -0.0022(6) 0.0014(6) -0.0084(6)
Si22 0.0386(7) 0.0663(9) 0.0430(7) -0.0220(6) 0.0106(6) 0.0056(7)
O14 0.0278(14) 0.0389(15) 0.0230(13) -0.0009(12) 0.0067(12) 0.0023(12)
O15 0.0239(13) 0.0286(14) 0.0318(14) -0.0054(11) 0.0083(12) 0.0043(11)
O16 0.0216(13) 0.0291(14) 0.0335(14) -0.0004(11) 0.0122(12) 0.0076(12)
O17 0.0247(14) 0.0394(16) 0.0217(13) -0.0028(11) 0.0092(12) 0.0022(11)
O18 0.0406(17) 0.0440(18) 0.0346(16) 0.0167(13) -0.0019(14) -0.0127(14)
O19 0.0434(17) 0.0367(17) 0.0317(15) 0.0110(13) 0.0005(13) -0.0068(13)
C23 0.043(3) 0.030(3) 0.039(3) 0.0130(18) 0.017(2) 0.0033(18)
C24 0.027(2) 0.044(3) 0.030(3) 0.0101(18) 0.0050(19) 0.0112(19)
C25 0.034(3) 0.037(3) 0.035(3) 0.0051(18) 0.0067(19) 0.0003(19)
C26 0.031(2) 0.033(3) 0.0257(19) 0.0022(17) 0.0050(18) -0.0037(17)
C27 0.032(3) 0.032(3) 0.027(2) 0.0012(17) 0.0045(18) -0.0045(17)
C28 0.0265(19) 0.027(2) 0.029(2) 0.0026(15) 0.0116(17) 0.0053(16)
C29 0.029(2) 0.027(3) 0.029(2) 0.0047(16) 0.0077(18) -0.0000(17)
C30 0.0223(19) 0.031(3) 0.0258(19) 0.0060(15) 0.0092(16) -0.0006(16)
C31 0.0237(19) 0.0227(19) 0.0244(19) -0.0036(14) 0.0063(16) -0.0033(15)
C32 0.037(3) 0.022(2) 0.040(3) -0.0009(16) 0.012(2) -0.0013(17)
C33 0.032(2) 0.028(2) 0.031(2) -0.0015(16) 0.0088(18) -0.0031(17)
C34 0.0230(19) 0.025(2) 0.0207(18) -0.0015(14) 0.0071(16) 0.0011(15)
C35 0.0225(19) 0.031(2) 0.0257(19) -0.0015(15) 0.0101(17) 0.0045(16)
C36 0.0227(19) 0.028(2) 0.029(2) 0.0009(15) 0.0074(17) 0.0055(16)
C37 0.028(2) 0.029(3) 0.043(3) -0.0027(16) 0.0010(19) 0.0063(18)
C38 0.054(3) 0.029(3) 0.044(3) 0.0115(19) 0.002(3) -0.005(2)
C39 0.041(3) 0.023(2) 0.032(3) 0.0090(17) 0.007(2) 0.0029(17)
C40 0.062(3) 0.038(3) 0.054(3) 0.011(3) 0.025(3) 0.007(3)
C41 0.116(5) 0.047(4) 0.055(4) 0.027(3) 0.047(4) 0.002(3)
C42 0.140(6) 0.043(4) 0.035(3) 0.033(4) 0.010(4) -0.006(3)
C43 0.097(4) 0.033(3) 0.042(3) 0.019(3) -0.004(3) -0.007(3)
C44 0.095(5) 0.089(5) 0.059(4) -0.011(4) 0.039(4) -0.028(4)
C45 0.065(4) 0.092(5) 0.090(5) 0.005(4) -0.007(4) -0.056(4)
C46 0.043(3) 0.075(4) 0.081(4) -0.004(3) -0.000(3) 0.048(4)
C47 0.031(3) 0.059(4) 0.081(4) 0.007(3) 0.005(3) 0.014(3)
C48 0.070(4) 0.051(4) 0.096(5) 0.032(3) 0.003(4) -0.019(3)
C49 0.041(3) 0.060(4) 0.080(4) -0.020(3) 0.026(3) -0.000(3)
C50 0.086(4) 0.079(4) 0.079(4) -0.028(4) 0.057(4) -0.018(4)
C51 0.069(4) 0.070(4) 0.080(4) -0.008(3) 0.014(4) 0.034(3)
C52 0.030(3) 0.052(3) 0.044(3) -0.0029(19) 0.011(2) 0.001(2)
C53 0.043(3) 0.047(3) 0.049(3) -0.006(2) 0.012(3) -0.020(3)
C54 0.042(3) 0.045(3) 0.062(3) -0.006(2) 0.020(3) 0.007(3)
C55 0.044(3) 0.062(3) 0.048(3) 0.001(3) 0.024(3) -0.012(3)
C56 0.122(5) 0.033(3) 0.061(4) 0.018(3) 0.050(4) -0.001(3)
C57 0.056(3) 0.058(3) 0.060(3) -0.020(3) 0.031(3) -0.027(3)
C58 0.057(3) 0.058(3) 0.035(3) -0.003(3) 0.015(3) 0.011(3)
C59 0.047(3) 0.034(3) 0.047(3) 0.0064(19) 0.016(3) 0.012(2)
C60 0.034(3) 0.064(4) 0.041(3) -0.002(2) 0.006(2) 0.005(3)
C61 0.048(3) 0.028(3) 0.050(3) 0.0006(18) 0.015(3) 0.007(2)
C62 0.0225(19) 0.027(2) 0.0223(18) -0.0063(15) 0.0031(16) 0.0009(16)
C63 0.028(2) 0.023(2) 0.038(3) 0.0035(15) 0.0127(18) 0.0083(17)
C64 0.043(3) 0.020(2) 0.033(2) 0.0052(17) 0.011(2) 0.0010(17)
C65 0.050(3) 0.038(3) 0.042(3) -0.001(2) 0.006(3) -0.009(2)
C66 0.071(4) 0.047(3) 0.052(3) 0.006(3) 0.000(3) -0.016(3)
C67 0.114(5) 0.052(4) 0.032(3) 0.017(3) 0.007(4) -0.005(3)
C68 0.053(3) 0.045(3) 0.045(3) 0.004(3) 0.016(3) 0.002(3)
C69 0.088(4) 0.068(4) 0.045(3) 0.018(3) 0.032(4) 0.008(3)
C70 0.0269(19) 0.0255(19) 0.0196(17) -0.0014(15) 0.0074(16) 0.0001(15)
C71 0.0221(18) 0.026(2) 0.0180(18) -0.0026(14) 0.0054(16) 0.0018(15)
C72 0.030(2) 0.026(2) 0.027(2) -0.0049(16) 0.0081(17) -0.0038(16)
C73 0.033(2) 0.022(2) 0.034(2) 0.0008(16) 0.0091(18) 0.0030(17)
C74 0.0263(19) 0.025(2) 0.0243(19) 0.0029(15) 0.0056(16) 0.0036(16)
C75 0.031(2) 0.024(2) 0.0247(19) -0.0019(15) 0.0124(17) -0.0010(16)
C76 0.0251(19) 0.028(2) 0.029(2) -0.0018(15) 0.0086(17) 0.0017(16)
C77 0.032(3) 0.036(3) 0.028(2) 0.0026(17) 0.0043(18) 0.0010(18)
C78 0.043(3) 0.029(3) 0.041(3) 0.0086(18) 0.010(2) -0.0015(19)
C79 0.032(3) 0.039(3) 0.042(3) 0.0089(18) 0.009(2) 0.006(2)
C80 0.039(3) 0.034(3) 0.033(3) 0.0018(18) -0.0014(19) 0.0005(19)
C81 0.037(3) 0.030(3) 0.030(2) 0.0051(17) 0.0090(18) -0.0010(17)
C82 0.118(5) 0.049(3) 0.050(3) 0.013(3) 0.046(4) -0.013(3)
C83 0.050(3) 0.081(4) 0.055(3) -0.005(3) 0.029(3) -0.020(3)
C84 0.055(3) 0.070(4) 0.046(3) -0.017(3) 0.018(3) -0.023(3)
C85 0.108(5) 0.089(5) 0.081(4) -0.016(4) 0.054(4) -0.032(4)
C86 0.098(5) 0.045(4) 0.093(5) 0.010(3) -0.033(4) -0.025(3)
C87 0.047(3) 0.051(3) 0.052(3) -0.011(3) 0.014(3) -0.013(3)
C88 0.049(3) 0.052(3) 0.057(3) -0.002(3) 0.020(3) 0.014(3)
C89 0.073(4) 0.071(4) 0.033(3) -0.008(3) 0.020(3) 0.010(3)
C90 0.050(3) 0.077(4) 0.050(3) 0.005(3) 0.002(3) 0.017(3)
C91 0.055(3) 0.048(3) 0.053(3) 0.007(3) 0.021(3) 0.018(3)
C92 0.035(3) 0.061(3) 0.043(3) -0.001(2) 0.010(2) 0.006(3)
C93 0.077(4) 0.065(4) 0.089(5) 0.016(3) 0.007(4) 0.048(4)
C94 0.039(3) 0.081(4) 0.080(4) 0.013(3) -0.009(3) 0.006(4)
C95 0.047(4) 0.120(6) 0.099(5) -0.033(4) 0.018(4) 0.029(4)
C96 0.069(5) 0.129(6) 0.117(6) -0.007(4) 0.015(4) 0.084(5)
C97 0.067(4) 0.094(5) 0.077(4) -0.007(4) -0.001(4) -0.038(4)
C98 0.195(8) 0.149(7) 0.097(5) -0.090(7) 0.107(6) -0.045(5)
C99 0.055(4) 0.107(5) 0.092(5) 0.037(4) 0.001(4) -0.042(4)
C100 0.099(5) 0.044(4) 0.092(5) 0.011(3) 0.031(4) -0.015(3)

loop_
_atom_type_symbol
_atom_type_description
_atom_type_scat_dispersion_real
_atom_type_scat_dispersion_imag
_atom_type_scat_source
Si Si 0.0817 0.0704
;
International Tables for Crystallography
(1992, Vol. C, Tables 4.2.6.8 and 6.1.1.4)
;
O O 0.0106 0.0060
;
International Tables for Crystallography
(1992, Vol. C, Tables 4.2.6.8 and 6.1.1.4)
;
C C 0.0033 0.0016
;
International Tables for Crystallography
(1992, Vol. C, Tables 4.2.6.8 and 6.1.1.4)
;
H H 0.0000 0.0000
;
International Tables for Crystallography
(1992, Vol. C, Table 6.1.1.4)
;

loop_
_geom_angle_atom_site_label_1
_geom_angle_atom_site_label_2
_geom_angle_atom_site_label_3
_geom_angle
_geom_angle_publ_flag
Si6 Si1 Si8 110.89(6) yes
Si6 Si1 Si9 106.84(6) yes
Si6 Si1 O14 115.61(9) yes
Si8 Si1 Si9 108.57(6) yes
Si8 Si1 O14 107.73(11) yes
Si9 Si1 O14 106.95(10) yes
Si20 Si2 Si21 107.27(6) yes
Si20 Si2 Si22 110.61(7) yes
Si20 Si2 O15 113.92(10) yes
Si21 Si2 Si22 110.00(7) yes
Si21 Si2 O15 112.22(11) yes
Si22 Si2 O15 102.80(11) yes
Si5 Si3 Si7 105.78(5) yes
Si5 Si3 Si10 109.01(6) yes
Si5 Si3 O17 106.41(9) yes
Si7 Si3 Si10 110.92(6) yes
Si7 Si3 O17 116.76(9) yes
Si10 Si3 O17 107.67(10) yes
Si11 Si4 Si12 109.91(6) yes
Si11 Si4 Si13 108.31(6) yes
Si11 Si4 O16 115.46(10) yes
Si12 Si4 Si13 109.75(6) yes
Si12 Si4 O16 102.86(11) yes
Si13 Si4 O16 110.39(11) yes
Si3 Si5 C58 111.37(14) yes
Si3 Si5 C59 111.00(12) yes
Si3 Si5 C60 109.44(15) yes
C58 Si5 C59 107.3(2) yes
C58 Si5 C60 108.68(19) yes
C59 Si5 C60 109.0(2) yes
Si1 Si6 C87 112.58(15) yes
Si1 Si6 C88 106.88(13) yes
Si1 Si6 C92 113.98(14) yes
C87 Si6 C88 108.1(2) yes
C87 Si6 C92 108.51(19) yes
C88 Si6 C92 106.5(2) yes
Si3 Si7 C52 113.47(13) yes
Si3 Si7 C53 113.08(14) yes
Si3 Si7 C54 106.43(13) yes
C52 Si7 C53 109.02(18) yes
C52 Si7 C54 106.3(2) yes
C53 Si7 C54 108.2(2) yes
Si1 Si8 C82 111.35(17) yes
Si1 Si8 C83 109.88(17) yes
Si1 Si8 C84 110.03(16) yes
C82 Si8 C83 108.3(3) yes
C82 Si8 C84 107.1(3) yes
C83 Si8 C84 110.1(2) yes
Si1 Si9 C89 110.22(15) yes
Si1 Si9 C90 110.17(16) yes
Si1 Si9 C91 111.75(14) yes
C89 Si9 C90 108.3(2) yes
C89 Si9 C91 108.7(3) yes
C90 Si9 C91 107.6(3) yes
Si3 Si10 C55 110.65(15) yes
Si3 Si10 C56 112.34(17) yes
Si3 Si10 C57 109.44(16) yes
C55 Si10 C56 107.0(3) yes
C55 Si10 C57 109.2(2) yes
C56 Si10 C57 108.1(2) yes
Si4 Si11 C46 112.60(16) yes
Si4 Si11 C47 107.52(16) yes
Si4 Si11 C48 114.93(16) yes
C46 Si11 C47 107.8(3) yes
C46 Si11 C48 108.1(3) yes
C47 Si11 C48 105.4(3) yes
Si4 Si12 C49 110.89(18) yes
Si4 Si12 C50 111.17(19) yes
Si4 Si12 C51 109.4(2) yes
C49 Si12 C50 108.4(3) yes
C49 Si12 C51 109.1(3) yes
C50 Si12 C51 107.8(3) yes
Si4 Si13 C44 112.96(18) yes
Si4 Si13 C45 111.5(2) yes
Si4 Si13 C100 109.12(19) yes
C44 Si13 C45 107.7(3) yes
C44 Si13 C100 107.8(3) yes
C45 Si13 C100 107.4(3) yes
Si2 Si20 C93 110.66(17) yes
Si2 Si20 C94 108.29(17) yes
Si2 Si20 C99 114.72(17) yes
C93 Si20 C94 108.5(3) yes
C93 Si20 C99 108.0(3) yes
C94 Si20 C99 106.5(3) yes
Si2 Si21 C85 113.22(19) yes
Si2 Si21 C86 110.86(19) yes
Si2 Si21 C97 110.9(2) yes
C85 Si21 C86 106.0(3) yes
C85 Si21 C97 108.3(3) yes
C86 Si21 C97 107.4(3) yes
Si2 Si22 C95 112.0(2) yes
Si2 Si22 C96 109.5(3) yes
Si2 Si22 C98 110.5(3) yes
C95 Si22 C96 108.9(3) yes
C95 Si22 C98 107.4(3) yes
C96 Si22 C98 108.6(3) yes
Si1 O14 C70 126.2(2) yes
Si2 O15 C62 125.3(2) yes
Si4 O16 C35 124.6(2) yes
Si3 O17 C31 124.8(2) yes
C24 C23 C27 120.4(4) yes
C23 C24 C25 120.2(4) yes
C24 C25 C26 119.2(4) yes
C25 C26 C28 120.9(4) yes
C23 C27 C28 120.0(3) yes
C26 C28 C27 119.2(3) yes
C26 C28 C29 117.6(4) yes
C27 C28 C29 123.1(3) yes
O18 C29 C28 120.5(3) yes
O18 C29 C30 120.7(3) yes
C28 C29 C30 118.7(3) yes
C29 C30 C31 112.1(3) yes
C29 C30 C32 110.6(3) yes
C31 C30 C32 106.0(3) yes
O17 C31 C30 111.4(3) yes
O17 C31 C34 109.1(3) yes
C30 C31 C34 103.8(3) yes
C30 C32 C33 105.0(3) yes
C32 C33 C34 103.2(3) yes
C31 C34 C33 102.1(3) yes
C31 C34 C35 117.4(3) yes
C33 C34 C35 115.5(3) yes
O16 C35 C34 106.8(3) yes
O16 C35 C36 108.4(3) yes
C34 C35 C36 115.7(3) yes
C35 C36 C37 113.0(4) yes
C35 C36 C39 114.1(3) yes
C37 C36 C39 113.1(3) yes
C39 C38 C43 121.0(5) yes
C36 C39 C38 122.7(4) yes
C36 C39 C40 118.8(4) yes
C38 C39 C40 118.5(4) yes
C39 C40 C41 120.1(5) yes
C40 C41 C42 120.1(6) yes
C41 C42 C43 120.4(5) yes
C38 C43 C42 119.9(5) yes
O15 C62 C63 108.6(3) yes
O15 C62 C71 106.8(3) yes
C63 C62 C71 115.7(3) yes
C61 C63 C62 112.6(4) yes
C61 C63 C64 113.8(3) yes
C62 C63 C64 113.0(3) yes
C63 C64 C65 122.3(4) yes
C63 C64 C68 120.2(4) yes
C65 C64 C68 117.5(4) yes
C64 C65 C66 121.8(5) yes
C65 C66 C67 119.4(5) yes
C66 C67 C69 119.8(5) yes
C64 C68 C69 121.4(5) yes
C67 C69 C68 120.1(6) yes
O14 C70 C71 108.7(3) yes
O14 C70 C74 112.1(3) yes
C71 C70 C74 103.4(3) yes
C62 C71 C70 117.8(3) yes
C62 C71 C72 114.5(3) yes
C70 C71 C72 102.2(3) yes
C71 C72 C73 103.7(3) yes
C72 C73 C74 105.4(3) yes
C70 C74 C73 105.8(3) yes
C70 C74 C75 113.0(3) yes
C73 C74 C75 111.2(3) yes
O19 C75 C74 121.0(3) yes
O19 C75 C76 121.0(3) yes
C74 C75 C76 118.0(3) yes
C75 C76 C77 123.6(3) yes
C75 C76 C81 117.8(4) yes
C77 C76 C81 118.5(3) yes
C76 C77 C78 120.8(4) yes
C77 C78 C79 119.8(4) yes
C78 C79 C80 120.2(4) yes
C79 C80 C81 119.7(4) yes
C76 C81 C80 120.9(4) yes
C24 C23 H23 119.780 no
C27 C23 H23 119.782 no
C23 C24 H24 119.880 no
C25 C24 H24 119.878 no
C24 C25 H25 120.402 no
C26 C25 H25 120.401 no
C25 C26 H26 119.539 no
C28 C26 H26 119.542 no
C23 C27 H27 120.009 no
C28 C27 H27 120.012 no
C29 C30 H30 109.358 no
C31 C30 H30 109.356 no
C32 C30 H30 109.365 no
O17 C31 H31 110.774 no
C30 C31 H31 110.769 no
C34 C31 H31 110.771 no
C30 C32 H32A 110.746 no
C30 C32 H32B 110.738 no
C33 C32 H32A 110.737 no
C33 C32 H32B 110.741 no
H32A C32 H32B 108.826 no
C32 C33 H33A 111.131 no
C32 C33 H33B 111.127 no
C34 C33 H33A 111.125 no
C34 C33 H33B 111.125 no
H33A C33 H33B 109.090 no
C31 C34 H34 107.073 no
C33 C34 H34 107.080 no
C35 C34 H34 107.068 no
O16 C35 H35 108.565 no
C34 C35 H35 108.559 no
C36 C35 H35 108.556 no
C35 C36 H36 105.187 no
C37 C36 H36 105.191 no
C39 C36 H36 105.187 no
C36 C37 H37A 109.477 no
C36 C37 H37B 109.481 no
C36 C37 H37C 109.472 no
H37A C37 H37B 109.463 no
H37A C37 H37C 109.468 no
H37B C37 H37C 109.467 no
C39 C38 H38 119.481 no
C43 C38 H38 119.482 no
C39 C40 H40 119.949 no
C41 C40 H40 119.950 no
C40 C41 H41 119.950 no
C42 C41 H41 119.962 no
C41 C42 H42 119.806 no
C43 C42 H42 119.811 no
C38 C43 H43 120.039 no
C42 C43 H43 120.058 no
Si13 C44 H44A 109.470 no
Si13 C44 H44B 109.471 no
Si13 C44 H44C 109.471 no
H44A C44 H44B 109.468 no
H44A C44 H44C 109.479 no
H44B C44 H44C 109.468 no
Si13 C45 H45A 109.469 no
Si13 C45 H45B 109.468 no
Si13 C45 H45C 109.469 no
H45A C45 H45B 109.474 no
H45A C45 H45C 109.471 no
H45B C45 H45C 109.477 no
Si11 C46 H46A 109.472 no
Si11 C46 H46B 109.466 no
Si11 C46 H46C 109.464 no
H46A C46 H46B 109.476 no
H46A C46 H46C 109.476 no
H46B C46 H46C 109.472 no
Si11 C47 H47A 109.475 no
Si11 C47 H47B 109.473 no
Si11 C47 H47C 109.467 no
H47A C47 H47B 109.477 no
H47A C47 H47C 109.473 no
H47B C47 H47C 109.461 no
Si11 C48 H48A 109.465 no
Si11 C48 H48B 109.468 no
Si11 C48 H48C 109.478 no
H48A C48 H48B 109.468 no
H48A C48 H48C 109.471 no
H48B C48 H48C 109.476 no
Si12 C49 H49A 109.466 no
Si12 C49 H49B 109.478 no
Si12 C49 H49C 109.475 no
H49A C49 H49B 109.461 no
H49A C49 H49C 109.469 no
H49B C49 H49C 109.478 no
Si12 C50 H50A 109.471 no
Si12 C50 H50B 109.477 no
Si12 C50 H50C 109.470 no
H50A C50 H50B 109.460 no
H50A C50 H50C 109.471 no
H50B C50 H50C 109.478 no
Si12 C51 H51A 109.471 no
Si12 C51 H51B 109.481 no
Si12 C51 H51C 109.474 no
H51A C51 H51B 109.464 no
H51A C51 H51C 109.460 no
H51B C51 H51C 109.478 no
Si7 C52 H52A 109.466 no
Si7 C52 H52B 109.472 no
Si7 C52 H52C 109.464 no
H52A C52 H52B 109.475 no
H52A C52 H52C 109.477 no
H52B C52 H52C 109.473 no
Si7 C53 H53A 109.467 no
Si7 C53 H53B 109.473 no
Si7 C53 H53C 109.469 no
H53A C53 H53B 109.461 no
H53A C53 H53C 109.481 no
H53B C53 H53C 109.475 no
Si7 C54 H54A 109.479 no
Si7 C54 H54B 109.471 no
Si7 C54 H54C 109.470 no
H54A C54 H54B 109.468 no
H54A C54 H54C 109.469 no
H54B C54 H54C 109.470 no
Si10 C55 H55A 109.478 no
Si10 C55 H55B 109.473 no
Si10 C55 H55C 109.475 no
H55A C55 H55B 109.471 no
H55A C55 H55C 109.467 no
H55B C55 H55C 109.463 no
Si10 C56 H56A 109.475 no
Si10 C56 H56B 109.472 no
Si10 C56 H56C 109.474 no
H56A C56 H56B 109.468 no
H56A C56 H56C 109.475 no
H56B C56 H56C 109.463 no
Si10 C57 H57A 109.471 no
Si10 C57 H57B 109.476 no
Si10 C57 H57C 109.470 no
H57A C57 H57B 109.475 no
H57A C57 H57C 109.470 no
H57B C57 H57C 109.465 no
Si5 C58 H58A 109.475 no
Si5 C58 H58B 109.473 no
Si5 C58 H58C 109.458 no
H58A C58 H58B 109.470 no
H58A C58 H58C 109.475 no
H58B C58 H58C 109.475 no
Si5 C59 H59A 109.475 no
Si5 C59 H59B 109.471 no
Si5 C59 H59C 109.461 no
H59A C59 H59B 109.479 no
H59A C59 H59C 109.468 no
H59B C59 H59C 109.473 no
Si5 C60 H60A 109.473 no
Si5 C60 H60B 109.469 no
Si5 C60 H60C 109.470 no
H60A C60 H60B 109.470 no
H60A C60 H60C 109.465 no
H60B C60 H60C 109.481 no
C63 C61 H61A 109.475 no
C63 C61 H61B 109.482 no
C63 C61 H61C 109.479 no
H61A C61 H61B 109.461 no
H61A C61 H61C 109.466 no
H61B C61 H61C 109.464 no
O15 C62 H62 108.509 no
C63 C62 H62 108.505 no
C71 C62 H62 108.512 no
C61 C63 H63 105.493 no
C62 C63 H63 105.503 no
C64 C63 H63 105.511 no
C64 C65 H65 119.092 no
C66 C65 H65 119.089 no
C65 C66 H66 120.297 no
C67 C66 H66 120.275 no
C66 C67 H67 120.114 no
C69 C67 H67 120.132 no
C64 C68 H68 119.308 no
C69 C68 H68 119.317 no
C67 C69 H69 119.959 no
C68 C69 H69 119.961 no
O14 C70 H70 110.821 no
C71 C70 H70 110.797 no
C74 C70 H70 110.803 no
C62 C71 H71 107.239 no
C70 C71 H71 107.230 no
C72 C71 H71 107.233 no
C71 C72 H72A 111.015 no
C71 C72 H72B 111.035 no
C73 C72 H72A 111.030 no
C73 C72 H72B 111.033 no
H72A C72 H72B 109.007 no
C72 C73 H73A 110.665 no
C72 C73 H73B 110.669 no
C74 C73 H73A 110.666 no
C74 C73 H73B 110.659 no
H73A C73 H73B 108.771 no
C70 C74 H74 108.931 no
C73 C74 H74 108.940 no
C75 C74 H74 108.937 no
C76 C77 H77 119.580 no
C78 C77 H77 119.590 no
C77 C78 H78 120.091 no
C79 C78 H78 120.094 no
C78 C79 H79 119.901 no
C80 C79 H79 119.912 no
C79 C80 H80 120.126 no
C81 C80 H80 120.132 no
C76 C81 H81 119.569 no
C80 C81 H81 119.559 no
Si8 C82 H82A 109.475 no
Si8 C82 H82B 109.470 no
Si8 C82 H82C 109.472 no
H82A C82 H82B 109.469 no
H82A C82 H82C 109.479 no
H82B C82 H82C 109.463 no
Si8 C83 H83A 109.465 no
Si8 C83 H83B 109.467 no
Si8 C83 H83C 109.468 no
H83A C83 H83B 109.473 no
H83A C83 H83C 109.481 no
H83B C83 H83C 109.474 no
Si8 C84 H84A 109.463 no
Si8 C84 H84B 109.467 no
Si8 C84 H84C 109.472 no
H84A C84 H84B 109.479 no
H84A C84 H84C 109.474 no
H84B C84 H84C 109.472 no
Si21 C85 H85A 109.472 no
Si21 C85 H85B 109.485 no
Si21 C85 H85C 109.469 no
H85A C85 H85B 109.468 no
H85A C85 H85C 109.469 no
H85B C85 H85C 109.465 no
Si21 C86 H86A 109.474 no
Si21 C86 H86B 109.473 no
Si21 C86 H86C 109.467 no
H86A C86 H86B 109.474 no
H86A C86 H86C 109.474 no
H86B C86 H86C 109.465 no
Si6 C87 H87A 109.467 no
Si6 C87 H87B 109.473 no
Si6 C87 H87C 109.467 no
H87A C87 H87B 109.473 no
H87A C87 H87C 109.475 no
H87B C87 H87C 109.473 no
Si6 C88 H88A 109.469 no
Si6 C88 H88B 109.474 no
Si6 C88 H88C 109.470 no
H88A C88 H88B 109.468 no
H88A C88 H88C 109.474 no
H88B C88 H88C 109.471 no
Si9 C89 H89A 109.470 no
Si9 C89 H89B 109.469 no
Si9 C89 H89C 109.465 no
H89A C89 H89B 109.470 no
H89A C89 H89C 109.477 no
H89B C89 H89C 109.476 no
Si9 C90 H90A 109.469 no
Si9 C90 H90B 109.478 no
Si9 C90 H90C 109.469 no
H90A C90 H90B 109.468 no
H90A C90 H90C 109.474 no
H90B C90 H90C 109.470 no
Si9 C91 H91A 109.470 no
Si9 C91 H91B 109.472 no
Si9 C91 H91C 109.475 no
H91A C91 H91B 109.473 no
H91A C91 H91C 109.474 no
H91B C91 H91C 109.464 no
Si6 C92 H92A 109.485 no
Si6 C92 H92B 109.469 no
Si6 C92 H92C 109.474 no
H92A C92 H92B 109.463 no
H92A C92 H92C 109.478 no
H92B C92 H92C 109.459 no
Si20 C93 H93A 109.476 no
Si20 C93 H93B 109.471 no
Si20 C93 H93C 109.475 no
H93A C93 H93B 109.464 no
H93A C93 H93C 109.469 no
H93B C93 H93C 109.473 no
Si20 C94 H94A 109.472 no
Si20 C94 H94B 109.479 no
Si20 C94 H94C 109.473 no
H94A C94 H94B 109.469 no
H94A C94 H94C 109.464 no
H94B C94 H94C 109.469 no
Si22 C95 H95A 109.472 no
Si22 C95 H95B 109.482 no
Si22 C95 H95C 109.474 no
H95A C95 H95B 109.468 no
H95A C95 H95C 109.456 no
H95B C95 H95C 109.476 no
Si22 C96 H96A 109.484 no
Si22 C96 H96B 109.475 no
Si22 C96 H96C 109.475 no
H96A C96 H96B 109.458 no
H96A C96 H96C 109.473 no
H96B C96 H96C 109.461 no
Si21 C97 H97A 109.468 no
Si21 C97 H97B 109.476 no
Si21 C97 H97C 109.468 no
H97A C97 H97B 109.483 no
H97A C97 H97C 109.462 no
H97B C97 H97C 109.470 no
Si22 C98 H98A 109.467 no
Si22 C98 H98B 109.472 no
Si22 C98 H98C 109.474 no
H98A C98 H98B 109.470 no
H98A C98 H98C 109.470 no
H98B C98 H98C 109.474 no
Si20 C99 H99A 109.465 no
Si20 C99 H99B 109.461 no
Si20 C99 H99C 109.460 no
H99A C99 H99B 109.487 no
H99A C99 H99C 109.480 no
H99B C99 H99C 109.474 no
Si13 C100 H10A 109.477 no
Si13 C100 H10B 109.477 no
Si13 C100 H10C 109.471 no
H10A C100 H10B 109.467 no
H10A C100 H10C 109.472 no
H10B C100 H10C 109.464 no

loop_
_geom_bond_atom_site_label_1
_geom_bond_atom_site_label_2
_geom_bond_distance
_geom_bond_publ_flag
Si1 Si6 2.3772(14) yes
Si1 Si8 2.3670(17) yes
Si1 Si9 2.3693(15) yes
Si1 O14 1.683(3) yes
Si2 Si20 2.3660(16) yes
Si2 Si21 2.3790(18) yes
Si2 Si22 2.3621(19) yes
Si2 O15 1.682(3) yes
Si3 Si5 2.3634(14) yes
Si3 Si7 2.3795(14) yes
Si3 Si10 2.3648(16) yes
Si3 O17 1.687(3) yes
Si4 Si11 2.3807(14) yes
Si4 Si12 2.3588(18) yes
Si4 Si13 2.3751(17) yes
Si4 O16 1.678(3) yes
Si5 C58 1.877(5) yes
Si5 C59 1.882(4) yes
Si5 C60 1.875(4) yes
Si6 C87 1.868(5) yes
Si6 C88 1.879(5) yes
Si6 C92 1.885(4) yes
Si7 C52 1.875(4) yes
Si7 C53 1.871(5) yes
Si7 C54 1.880(5) yes
Si8 C82 1.861(5) yes
Si8 C83 1.869(6) yes
Si8 C84 1.878(4) yes
Si9 C89 1.885(5) yes
Si9 C90 1.876(5) yes
Si9 C91 1.886(5) yes
Si10 C55 1.882(5) yes
Si10 C56 1.873(5) yes
Si10 C57 1.893(4) yes
Si11 C46 1.875(6) yes
Si11 C47 1.870(4) yes
Si11 C48 1.877(6) yes
Si12 C49 1.876(4) yes
Si12 C50 1.874(6) yes
Si12 C51 1.869(5) yes
Si13 C44 1.875(7) yes
Si13 C45 1.890(5) yes
Si13 C100 1.872(5) yes
Si20 C93 1.876(7) yes
Si20 C94 1.878(5) yes
Si20 C99 1.876(7) yes
Si21 C85 1.874(7) yes
Si21 C86 1.873(5) yes
Si21 C97 1.873(5) yes
Si22 C95 1.872(5) yes
Si22 C96 1.857(6) yes
Si22 C98 1.872(8) yes
O14 C70 1.433(4) yes
O15 C62 1.448(5) yes
O16 C35 1.446(5) yes
O17 C31 1.438(4) yes
O18 C29 1.210(5) yes
O19 C75 1.207(5) yes
C23 C24 1.376(5) yes
C23 C27 1.379(5) yes
C24 C25 1.387(6) yes
C25 C26 1.382(5) yes
C26 C28 1.385(5) yes
C27 C28 1.389(6) yes
C28 C29 1.508(5) yes
C29 C30 1.530(5) yes
C30 C31 1.537(5) yes
C30 C32 1.569(5) yes
C31 C34 1.542(6) yes
C32 C33 1.529(5) yes
C33 C34 1.536(5) yes
C34 C35 1.535(5) yes
C35 C36 1.542(5) yes
C36 C37 1.527(6) yes
C36 C39 1.532(5) yes
C38 C39 1.391(6) yes
C38 C43 1.381(7) yes
C39 C40 1.393(7) yes
C40 C41 1.394(7) yes
C41 C42 1.375(9) yes
C42 C43 1.371(10) yes
C61 C63 1.531(6) yes
C62 C63 1.547(5) yes
C62 C71 1.530(5) yes
C63 C64 1.526(6) yes
C64 C65 1.382(6) yes
C64 C68 1.384(7) yes
C65 C66 1.389(7) yes
C66 C67 1.374(10) yes
C67 C69 1.380(8) yes
C68 C69 1.381(7) yes
C70 C71 1.546(6) yes
C70 C74 1.552(5) yes
C71 C72 1.524(5) yes
C72 C73 1.519(5) yes
C73 C74 1.558(5) yes
C74 C75 1.527(5) yes
C75 C76 1.503(5) yes
C76 C77 1.393(6) yes
C76 C81 1.401(5) yes
C77 C78 1.387(6) yes
C78 C79 1.387(5) yes
C79 C80 1.390(6) yes
C80 C81 1.382(5) yes
C23 H23 0.930 no
C24 H24 0.930 no
C25 H25 0.930 no
C26 H26 0.930 no
C27 H27 0.930 no
C30 H30 0.980 no
C31 H31 0.980 no
C32 H32A 0.970 no
C32 H32B 0.970 no
C33 H33A 0.970 no
C33 H33B 0.970 no
C34 H34 0.980 no
C35 H35 0.980 no
C36 H36 0.980 no
C37 H37A 0.960 no
C37 H37B 0.960 no
C37 H37C 0.960 no
C38 H38 0.930 no
C40 H40 0.930 no
C41 H41 0.930 no
C42 H42 0.930 no
C43 H43 0.930 no
C44 H44A 0.960 no
C44 H44B 0.960 no
C44 H44C 0.960 no
C45 H45A 0.960 no
C45 H45B 0.960 no
C45 H45C 0.960 no
C46 H46A 0.960 no
C46 H46B 0.960 no
C46 H46C 0.960 no
C47 H47A 0.960 no
C47 H47B 0.960 no
C47 H47C 0.960 no
C48 H48A 0.960 no
C48 H48B 0.960 no
C48 H48C 0.960 no
C49 H49A 0.960 no
C49 H49B 0.960 no
C49 H49C 0.960 no
C50 H50A 0.960 no
C50 H50B 0.960 no
C50 H50C 0.960 no
C51 H51A 0.960 no
C51 H51B 0.960 no
C51 H51C 0.960 no
C52 H52A 0.960 no
C52 H52B 0.960 no
C52 H52C 0.960 no
C53 H53A 0.960 no
C53 H53B 0.960 no
C53 H53C 0.960 no
C54 H54A 0.960 no
C54 H54B 0.960 no
C54 H54C 0.960 no
C55 H55A 0.960 no
C55 H55B 0.960 no
C55 H55C 0.960 no
C56 H56A 0.960 no
C56 H56B 0.960 no
C56 H56C 0.960 no
C57 H57A 0.960 no
C57 H57B 0.960 no
C57 H57C 0.960 no
C58 H58A 0.960 no
C58 H58B 0.960 no
C58 H58C 0.960 no
C59 H59A 0.960 no
C59 H59B 0.960 no
C59 H59C 0.960 no
C60 H60A 0.960 no
C60 H60B 0.960 no
C60 H60C 0.960 no
C61 H61A 0.960 no
C61 H61B 0.960 no
C61 H61C 0.960 no
C62 H62 0.980 no
C63 H63 0.980 no
C65 H65 0.930 no
C66 H66 0.930 no
C67 H67 0.930 no
C68 H68 0.930 no
C69 H69 0.930 no
C70 H70 0.980 no
C71 H71 0.980 no
C72 H72A 0.970 no
C72 H72B 0.970 no
C73 H73A 0.970 no
C73 H73B 0.970 no
C74 H74 0.980 no
C77 H77 0.930 no
C78 H78 0.930 no
C79 H79 0.930 no
C80 H80 0.930 no
C81 H81 0.930 no
C82 H82A 0.960 no
C82 H82B 0.960 no
C82 H82C 0.960 no
C83 H83A 0.960 no
C83 H83B 0.960 no
C83 H83C 0.960 no
C84 H84A 0.960 no
C84 H84B 0.960 no
C84 H84C 0.960 no
C85 H85A 0.960 no
C85 H85B 0.960 no
C85 H85C 0.960 no
C86 H86A 0.960 no
C86 H86B 0.960 no
C86 H86C 0.960 no
C87 H87A 0.960 no
C87 H87B 0.960 no
C87 H87C 0.960 no
C88 H88A 0.960 no
C88 H88B 0.960 no
C88 H88C 0.960 no
C89 H89A 0.960 no
C89 H89B 0.960 no
C89 H89C 0.960 no
C90 H90A 0.960 no
C90 H90B 0.960 no
C90 H90C 0.960 no
C91 H91A 0.960 no
C91 H91B 0.960 no
C91 H91C 0.960 no
C92 H92A 0.960 no
C92 H92B 0.960 no
C92 H92C 0.960 no
C93 H93A 0.960 no
C93 H93B 0.960 no
C93 H93C 0.960 no
C94 H94A 0.960 no
C94 H94B 0.960 no
C94 H94C 0.960 no
C95 H95A 0.960 no
C95 H95B 0.960 no
C95 H95C 0.960 no
C96 H96A 0.960 no
C96 H96B 0.960 no
C96 H96C 0.960 no
C97 H97A 0.960 no
C97 H97B 0.960 no
C97 H97C 0.960 no
C98 H98A 0.960 no
C98 H98B 0.960 no
C98 H98C 0.960 no
C99 H99A 0.960 no
C99 H99B 0.960 no
C99 H99C 0.960 no
C100 H10A 0.960 no
C100 H10B 0.960 no
C100 H10C 0.960 no

loop_
_geom_contact_atom_site_label_1
_geom_contact_atom_site_label_2
_geom_contact_distance
_geom_contact_publ_flag
_geom_contact_site_symmetry_2
Si1 C74 3.367(4) no .
Si3 C30 3.355(4) no .
Si4 C36 3.519(4) no .
O14 C61 3.393(5) no .
O14 C62 2.922(5) no .
O14 C72 2.961(5) no .
O14 C73 3.288(5) no .
O15 C64 3.049(5) no .
O15 C68 3.199(5) no .
O15 C72 2.817(5) no .
O16 C33 2.857(5) no .
O16 C39 3.052(5) no .
O16 C40 3.203(5) no .
O17 C32 3.274(5) no .
O17 C33 2.957(5) no .
O17 C35 2.942(5) no .
O17 C37 3.408(5) no .
O18 C26 2.771(5) no .
O18 C31 2.762(4) no .
O18 C32 3.388(5) no .
O18 C34 3.419(4) no .
O18 C38 3.547(6) no .
O19 C70 2.785(4) no .
O19 C71 3.518(4) no .
O19 C73 3.427(5) no .
O19 C81 2.788(5) no .
C23 C26 2.754(6) no .
C24 C28 2.770(5) no .
C25 C27 2.773(5) no .
C27 C30 3.008(5) no .
C27 C32 3.335(5) no .
C28 C32 3.261(5) no .
C29 C34 3.333(5) no .
C31 C36 3.310(6) no .
C31 C37 3.333(5) no .
C34 C37 3.326(5) no .
C34 C38 3.440(6) no .
C34 C39 3.078(6) no .
C35 C38 3.480(5) no .
C35 C40 3.345(7) no .
C37 C38 2.999(6) no .
C38 C41 2.756(9) no .
C39 C42 2.782(7) no .
C40 C43 2.768(7) no .
C61 C65 2.983(6) no .
C61 C70 3.353(6) no .
C61 C71 3.326(5) no .
C62 C65 3.463(5) no .
C62 C68 3.330(6) no .
C63 C70 3.330(6) no .
C64 C67 2.793(7) no .
C64 C71 3.049(6) no .
C65 C69 2.742(8) no .
C65 C71 3.420(6) no .
C66 C68 2.755(7) no .
C71 C75 3.375(5) no .
C73 C76 3.194(5) no .
C73 C77 3.267(5) no .
C74 C77 3.000(5) no .
C74 C82 3.567(7) no .
C75 C92 3.562(6) no .
C76 C79 2.790(5) no .
C77 C80 2.776(5) no .
C78 C81 2.773(6) no .
O18 O19 3.171(4) no 2_656
O18 C81 3.560(6) no 2_656
O19 O18 3.171(4) no 2_646
O19 C43 3.439(6) no 2_646
C43 O19 3.439(6) no 2_656
C43 C81 3.550(6) no 2_656
C81 O18 3.560(6) no 2_646
C81 C43 3.550(6) no 2_646
Si1 H70 3.0164 no .
Si1 H74 2.9080 no .
Si1 H82B 3.5995 no .
Si1 H82C 3.5948 no .
Si1 H83B 3.5782 no .
Si1 H83C 3.5562 no .
Si1 H84B 3.5507 no .
Si1 H88A 3.5215 no .
Si1 H88C 3.4890 no .
Si1 H89A 3.5854 no .
Si1 H89B 3.5969 no .
Si1 H90C 3.4748 no .
Si2 H62 2.7965 no .
Si2 H63 3.2337 no .
Si2 H86C 3.5884 no .
Si2 H93B 3.5704 no .
Si2 H94B 3.5633 no .
Si2 H94C 3.5024 no .
Si2 H95B 3.5076 no .
Si2 H96C 3.4453 no .
Si2 H97C 3.5215 no .
Si2 H98B 3.3374 no .
Si2 H99A 3.5496 no .
Si3 H30 2.9026 no .
Si3 H31 2.9807 no .
Si3 H54B 3.5094 no .
Si3 H54C 3.4817 no .
Si3 H55A 3.5974 no .
Si3 H55C 3.5936 no .
Si3 H57B 3.5775 no .
Si3 H57C 3.5709 no .
Si3 H59C 3.5939 no .
Si3 H60C 3.3909 no .
Si4 H10B 3.5116 no .
Si4 H35 2.8012 no .
Si4 H36 3.1079 no .
Si4 H40 3.5850 no .
Si4 H44C 3.5542 no .
Si4 H45C 3.5962 no .
Si4 H47B 3.5421 no .
Si4 H47C 3.4915 no .
Si4 H49A 3.4528 no .
Si4 H50A 3.5985 no .
Si4 H50C 3.5966 no .
Si4 H51A 3.5591 no .
Si4 H51C 3.5409 no .
Si5 H37C 3.5476 no .
Si5 H54B 3.3584 no .
Si5 H57B 3.5555 no .
Si6 H70 3.4016 no .
Si6 H74 3.4928 no .
Si7 H30 3.4838 no .
Si7 H31 3.3792 no .
Si7 H59B 3.5152 no .
Si8 H74 3.3567 no .
Si8 H89A 3.5800 no .
Si9 H84A 3.5798 no .
Si9 H88C 3.3840 no .
Si10 H30 3.4234 no .
Si11 H36 2.9491 no .
Si13 H35 3.5324 no .
Si20 H63 3.1024 no .
Si21 H62 3.5320 no .
Si21 H72B 3.5066 no .
O14 H61A 2.8697 no .
O14 H61C 3.2765 no .
O14 H62 2.5548 no .
O14 H71 3.2352 no .
O14 H72B 2.7619 no .
O14 H74 2.4723 no .
O14 H82B 3.4237 no .
O14 H85C 3.2609 no .
O14 H90B 3.4971 no .
O15 H63 2.4730 no .
O15 H68 2.8632 no .
O15 H71 2.6376 no .
O15 H72A 2.5917 no .
O15 H72B 3.0153 no .
O15 H96C 3.2462 no .
O16 H33A 2.6413 no .
O16 H33B 3.0685 no .
O16 H34 2.6318 no .
O16 H36 2.4629 no .
O16 H40 2.8770 no .
O16 H44C 3.5850 no .
O16 H50A 3.5896 no .
O16 H51C 3.2667 no .
O17 H30 2.4575 no .
O17 H33B 2.7546 no .
O17 H34 3.2430 no .
O17 H35 2.5833 no .
O17 H37A 2.9955 no .
O17 H37C 3.1670 no .
O17 H44C 3.2964 no .
O17 H56C 3.4732 no .
O17 H60B 3.5535 no .
O17 H60C 3.4477 no .
O18 H26 2.4594 no .
O18 H30 3.0545 no .
O18 H31 2.3576 no .
O18 H32B 3.2499 no .
O18 H34 2.9774 no .
O18 H38 3.0191 no .
O18 H52A 3.3272 no .
O18 H53C 2.7678 no .
O19 H65 3.2243 no .
O19 H70 2.3657 no .
O19 H71 3.1202 no .
O19 H73B 3.3069 no .
O19 H74 3.0251 no .
O19 H81 2.4891 no .
O19 H87A 2.7892 no .
O19 H92B 3.1966 no .
C23 H25 3.2355 no .
C24 H26 3.2272 no .
C24 H27 3.2283 no .
C25 H23 3.2334 no .
C26 H24 3.2285 no .
C26 H27 3.2338 no .
C26 H52A 3.3891 no .
C27 H24 3.2279 no .
C27 H26 3.2316 no .
C27 H30 2.8017 no .
C27 H32A 3.1940 no .
C27 H32B 3.2450 no .
C27 H52A 3.0774 no .
C27 H56A 3.4252 no .
C28 H23 3.2355 no .
C28 H25 3.2455 no .
C28 H30 2.7601 no .
C28 H32A 3.5221 no .
C28 H32B 3.0380 no .
C28 H52A 2.7702 no .
C29 H26 2.5973 no .
C29 H27 2.7181 no .
C29 H31 2.5394 no .
C29 H32A 3.1436 no .
C29 H32B 2.5112 no .
C29 H34 3.1202 no .
C29 H52A 2.7796 no .
C29 H53C 3.3007 no .
C30 H27 2.6648 no .
C30 H33A 3.2733 no .
C30 H33B 2.8724 no .
C30 H34 2.6580 no .
C30 H52A 3.1467 no .
C30 H56A 3.3818 no .
C30 H56C 3.2843 no .
C31 H32A 3.1658 no .
C31 H32B 3.0878 no .
C31 H33A 3.2542 no .
C31 H33B 2.6944 no .
C31 H35 2.7808 no .
C31 H37A 2.7678 no .
C31 H37C 3.4941 no .
C31 H38 3.2723 no .
C31 H53C 3.2249 no .
C32 H27 2.8304 no .
C32 H31 3.2559 no .
C32 H34 2.6013 no .
C32 H56C 3.2375 no .
C33 H10C 3.2024 no .
C33 H30 3.0486 no .
C33 H31 3.2500 no .
C33 H35 2.8456 no .
C33 H44C 3.4178 no .
C34 H30 3.1869 no .
C34 H32A 3.2187 no .
C34 H32B 2.8164 no .
C34 H36 3.3795 no .
C34 H37A 3.1261 no .
C34 H37C 3.5659 no .
C34 H38 3.3227 no .
C35 H31 2.9528 no .
C35 H33A 2.8775 no .
C35 H33B 2.7814 no .
C35 H37A 2.8263 no .
C35 H37B 3.3701 no .
C35 H37C 2.6752 no .
C35 H38 3.5397 no .
C35 H40 3.3264 no .
C35 H44C 3.2917 no .
C35 H46C 3.4605 no .
C36 H31 3.1570 no .
C36 H34 2.7154 no .
C36 H38 2.7182 no .
C36 H40 2.6513 no .
C36 H46C 3.1351 no .
C36 H48C 3.1831 no .
C37 H31 2.9316 no .
C37 H34 3.5929 no .
C37 H35 2.6309 no .
C37 H38 2.7271 no .
C37 H46C 3.0273 no .
C37 H59C 2.7737 no .
C37 H60B 3.5188 no .
C38 H31 3.1658 no .
C38 H34 2.8401 no .
C38 H36 3.2616 no .
C38 H37A 2.7631 no .
C38 H37B 3.1138 no .
C38 H40 3.2355 no .
C38 H42 3.2218 no .
C39 H31 3.5026 no .
C39 H34 2.6577 no .
C39 H35 3.3975 no .
C39 H37A 2.7482 no .
C39 H37B 2.7377 no .
C39 H37C 3.3687 no .
C39 H41 3.2534 no .
C39 H43 3.2496 no .
C39 H48C 3.5939 no .
C40 H34 3.4488 no .
C40 H36 2.5367 no .
C40 H38 3.2330 no .
C40 H42 3.2382 no .
C40 H48C 3.2936 no .
C40 H50A 3.1460 no .
C41 H43 3.2215 no .
C41 H50A 3.5137 no .
C42 H38 3.2182 no .
C42 H40 3.2363 no .
C43 H41 3.2206 no .
C44 H10A 3.1862 no .
C44 H10C 3.1520 no .
C44 H33B 3.3656 no .
C44 H35 3.1621 no .
C44 H45A 3.1814 no .
C44 H45B 3.1821 no .
C44 H46B 3.4851 no .
C44 H57C 3.4945 no .
C44 H60C 3.2798 no .
C45 H10A 3.1218 no .
C45 H10B 3.2201 no .
C45 H44A 3.1074 no .
C45 H44B 3.2556 no .
C45 H47C 2.9160 no .
C46 H35 3.5038 no .
C46 H36 3.1770 no .
C46 H37C 3.3626 no .
C46 H44A 3.5406 no .
C46 H47A 3.1318 no .
C46 H47C 3.2013 no .
C46 H48B 3.1785 no .
C46 H48C 3.1808 no .
C46 H60B 3.2231 no .
C47 H45B 3.1422 no .
C47 H46A 3.1664 no .
C47 H46B 3.1675 no .
C47 H48A 3.1521 no .
C47 H48B 3.0764 no .
C47 H49A 3.1166 no .
C48 H36 2.9148 no .
C48 H40 3.2575 no .
C48 H46A 3.1311 no .
C48 H46C 3.2295 no .
C48 H47A 3.1105 no .
C48 H47B 3.1138 no .
C48 H50C 3.2703 no .
C49 H45C 3.2630 no .
C49 H47B 3.2744 no .
C49 H50B 3.1672 no .
C49 H50C 3.2012 no .
C49 H51A 3.1987 no .
C49 H51B 3.1925 no .
C50 H40 3.1635 no .
C50 H48A 3.2197 no .
C50 H49A 3.3502 no .
C50 H49B 3.0436 no .
C50 H51B 3.1488 no .
C50 H51C 3.1812 no .
C51 H10B 3.1815 no .
C51 H49B 3.3376 no .
C51 H49C 3.0748 no .
C51 H50A 3.1644 no .
C51 H50B 3.1669 no .
C52 H30 3.2498 no .
C52 H53B 3.1628 no .
C52 H53C 3.2280 no .
C52 H54A 3.1191 no .
C52 H54C 3.1629 no .
C52 H55C 3.3754 no .
C53 H31 3.0458 no .
C53 H37A 3.5040 no .
C53 H52A 3.1947 no .
C53 H52B 3.1968 no .
C53 H54A 3.1792 no .
C53 H54B 3.1828 no .
C53 H59B 3.4221 no .
C54 H52B 3.1106 no .
C54 H52C 3.1695 no .
C54 H53A 3.1827 no .
C54 H53B 3.1750 no .
C54 H55C 3.5609 no .
C54 H58A 3.0458 no .
C54 H59B 3.2539 no .
C55 H52C 3.3900 no .
C55 H54C 3.2168 no .
C55 H56A 3.1574 no .
C55 H56B 3.1501 no .
C55 H57A 3.2173 no .
C55 H57B 3.2309 no .
C56 H27 3.3942 no .
C56 H30 2.8349 no .
C56 H32A 3.3467 no .
C56 H55B 3.1334 no .
C56 H55C 3.1781 no .
C56 H57A 3.1697 no .
C56 H57C 3.2162 no .
C57 H55A 3.2242 no .
C57 H55B 3.2194 no .
C57 H56B 3.1734 no .
C57 H56C 3.2040 no .
C57 H58C 3.3880 no .
C57 H60C 3.2309 no .
C58 H54B 3.2509 no .
C58 H54C 3.5658 no .
C58 H55A 3.3923 no .
C58 H57B 3.3728 no .
C58 H59A 3.1614 no .
C58 H59B 3.1720 no .
C58 H60A 3.0337 no .
C58 H60C 3.3844 no .
C59 H37A 3.4970 no .
C59 H37C 3.1821 no .
C59 H53A 3.2050 no .
C59 H54B 3.2096 no .
C59 H58A 3.1710 no .
C59 H58B 3.1602 no .
C59 H60A 3.3670 no .
C59 H60B 3.0641 no .
C60 H37C 3.3431 no .
C60 H44A 3.4542 no .
C60 H57B 3.4889 no .
C60 H58B 3.1809 no .
C60 H58C 3.2048 no .
C60 H59A 3.1912 no .
C60 H59C 3.2184 no .
C61 H62 2.6273 no .
C61 H65 2.6835 no .
C61 H70 2.9766 no .
C61 H71 3.5908 no .
C61 H91B 2.9018 no .
C61 H93C 3.0942 no .
C62 H61A 2.7670 no .
C62 H61B 3.3802 no .
C62 H61C 2.7288 no .
C62 H65 3.5305 no .
C62 H68 3.3098 no .
C62 H70 2.9738 no .
C62 H72A 2.8460 no .
C62 H72B 2.7472 no .
C62 H85C 3.4420 no .
C62 H93C 3.3895 no .
C63 H65 2.6913 no .
C63 H68 2.6552 no .
C63 H70 3.1976 no .
C63 H71 2.7132 no .
C63 H93C 3.1604 no .
C63 H99C 3.3127 no .
C64 H61A 2.8076 no .
C64 H61B 2.7030 no .
C64 H61C 3.3694 no .
C64 H62 3.3840 no .
C64 H66 3.2559 no .
C64 H69 3.2454 no .
C64 H70 3.5177 no .
C64 H71 2.6241 no .
C65 H61A 2.8333 no .
C65 H61B 3.0035 no .
C65 H63 3.2437 no .
C65 H67 3.2289 no .
C65 H68 3.2073 no .
C65 H70 3.1741 no .
C65 H71 2.8205 no .
C66 H69 3.2220 no .
C67 H65 3.2207 no .
C67 H68 3.2267 no .
C68 H63 2.5595 no .
C68 H65 3.2064 no .
C68 H67 3.2317 no .
C68 H71 3.3854 no .
C69 H66 3.2247 no .
C70 H61A 2.7152 no .
C70 H62 2.7775 no .
C70 H65 3.2976 no .
C70 H72A 3.2504 no .
C70 H72B 2.6901 no .
C70 H73A 3.1721 no .
C70 H73B 3.0826 no .
C70 H87A 3.2472 no .
C71 H61A 3.0679 no .
C71 H63 3.3809 no .
C71 H65 3.3306 no .
C71 H73A 3.2106 no .
C71 H73B 2.8041 no .
C71 H74 3.1823 no .
C72 H62 2.8238 no .
C72 H70 3.2414 no .
C72 H74 3.0222 no .
C72 H82B 3.5829 no .
C72 H85C 3.4884 no .
C72 H86C 2.8833 no .
C73 H70 3.2491 no .
C73 H71 2.6000 no .
C73 H77 2.7930 no .
C73 H82B 3.1114 no .
C74 H71 2.6771 no .
C74 H72A 3.2640 no .
C74 H72B 2.8584 no .
C74 H77 2.6550 no .
C74 H82B 3.2000 no .
C74 H82C 3.1873 no .
C74 H92B 3.0018 no .
C75 H70 2.5658 no .
C75 H71 3.1845 no .
C75 H73A 3.1262 no .
C75 H73B 2.5144 no .
C75 H77 2.7208 no .
C75 H81 2.6146 no .
C75 H87A 3.4077 no .
C75 H92B 2.6865 no .
C76 H73A 3.4348 no .
C76 H73B 2.9625 no .
C76 H74 2.7636 no .
C76 H78 3.2544 no .
C76 H80 3.2585 no .
C76 H92B 2.8127 no .
C77 H73A 3.0938 no .
C77 H73B 3.1764 no .
C77 H74 2.8147 no .
C77 H79 3.2390 no .
C77 H81 3.2411 no .
C77 H82C 3.2860 no .
C77 H92B 3.1045 no .
C78 H80 3.2460 no .
C79 H77 3.2372 no .
C79 H81 3.2345 no .
C80 H78 3.2463 no .
C81 H77 3.2427 no .
C81 H79 3.2358 no .
C81 H92B 3.5790 no .
C82 H73A 3.1845 no .
C82 H74 2.7134 no .
C82 H77 3.2487 no .
C82 H83A 3.1642 no .
C82 H83B 3.1728 no .
C82 H84B 3.1831 no .
C82 H84C 3.1139 no .
C83 H82A 3.1576 no .
C83 H82C 3.1763 no .
C83 H84A 3.2068 no .
C83 H84C 3.2378 no .
C83 H88A 3.2100 no .
C83 H89A 3.5880 no .
C83 H92A 3.4653 no .
C84 H82A 3.1438 no .
C84 H82B 3.1446 no .
C84 H83A 3.2008 no .
C84 H83C 3.2403 no .
C84 H89A 3.3412 no .
C84 H90C 3.2043 no .
C85 H62 3.2202 no .
C85 H72B 3.3730 no .
C85 H84B 3.2203 no .
C85 H86A 3.0862 no .
C85 H86C 3.1672 no .
C85 H90C 3.2009 no .
C85 H93B 3.2280 no .
C85 H97B 3.0712 no .
C85 H97C 3.2988 no .
C86 H72A 3.4266 no .
C86 H72B 3.1575 no .
C86 H85B 3.0925 no .
C86 H85C 3.1608 no .
C86 H96A 3.2886 no .
C86 H97A 3.0903 no .
C86 H97B 3.2301 no .
C87 H61A 3.5682 no .
C87 H70 3.0820 no .
C87 H88B 3.1513 no .
C87 H88C 3.2008 no .
C87 H91A 3.4807 no .
C87 H92B 3.3188 no .
C87 H92C 3.0772 no .
C88 H83B 3.5629 no .
C88 H87B 3.1907 no .
C88 H87C 3.1563 no .
C88 H89B 3.0803 no .
C88 H91A 3.3858 no .
C88 H92A 3.0607 no .
C88 H92C 3.2508 no .
C89 H83C 3.3693 no .
C89 H84A 3.3444 no .
C89 H88C 3.2531 no .
C89 H90A 3.0893 no .
C89 H90C 3.3022 no .
C89 H91A 3.2136 no .
C89 H91C 3.2028 no .
C90 H61C 3.5064 no .
C90 H84A 3.5265 no .
C90 H85A 3.3360 no .
C90 H85C 3.5545 no .
C90 H89A 3.2018 no .
C90 H89C 3.1822 no .
C90 H91B 3.1918 no .
C90 H91C 3.1579 no .
C90 H93B 3.5667 no .
C90 H93C 3.5917 no .
C91 H61A 3.5801 no .
C91 H61C 3.3073 no .
C91 H87B 3.2590 no .
C91 H88C 3.3237 no .
C91 H89B 3.2244 no .
C91 H89C 3.1920 no .
C91 H90A 3.2640 no .
C91 H90B 3.0890 no .
C92 H74 3.2254 no .
C92 H83B 3.3665 no .
C92 H87A 3.2078 no .
C92 H87C 3.1663 no .
C92 H88A 3.1528 no .
C92 H88B 3.1472 no .
C93 H61C 3.3497 no .
C93 H62 3.4035 no .
C93 H63 3.2678 no .
C93 H85A 3.2471 no .
C93 H90B 3.1633 no .
C93 H94A 3.1623 no .
C93 H94C 3.2182 no .
C93 H99B 3.3072 no .
C93 H99C 3.0613 no .
C94 H93A 3.1799 no .
C94 H93B 3.1992 no .
C94 H95C 3.3887 no .
C94 H97C 2.9596 no .
C94 H99A 3.3068 no .
C94 H99B 3.0020 no .
C95 H94B 3.2586 no .
C95 H96A 3.1095 no .
C95 H96B 3.2503 no .
C95 H97A 3.3727 no .
C95 H98A 2.9235 no .
C95 H98B 3.4785 no .
C96 H86B 3.2873 no .
C96 H95A 3.0715 no .
C96 H95B 3.3033 no .
C96 H98A 3.4717 no .
C96 H98C 2.9559 no .
C97 H85A 3.1841 no .
C97 H85B 3.1732 no .
C97 H86A 3.1632 no .
C97 H86B 3.1527 no .
C97 H94C 2.9530 no .
C97 H95B 3.2093 no .
C98 H68 3.2795 no .
C98 H95A 3.2597 no .
C98 H95C 3.0610 no .
C98 H96B 3.0797 no .
C98 H96C 3.2720 no .
C98 H99A 3.2277 no .
C99 H63 2.9769 no .
C99 H68 3.4654 no .
C99 H93A 3.1484 no .
C99 H93C 3.2056 no .
C99 H94A 3.1404 no .
C99 H94B 3.1457 no .
C99 H98B 3.1764 no .
C100 H33B 3.5100 no .
C100 H44B 3.0694 no .
C100 H44C 3.2810 no .
C100 H45A 3.1430 no .
C100 H45C 3.2045 no .
C100 H51A 3.0977 no .
H10A H44B 2.9359 no .
H10A H44C 3.5675 no .
H10A H45A 2.9319 no .
H10A H45C 3.3717 no .
H10B H45A 3.4229 no .
H10B H45C 3.0989 no .
H10B H49C 3.2304 no .
H10B H51A 2.3425 no .
H10C H33A 2.8012 no .
H10C H33B 2.7107 no .
H10C H44B 3.2227 no .
H10C H44C 3.1209 no .
H10C H51A 3.1317 no .
H23 H24 2.3008 no .
H23 H27 2.3060 no .
H24 H25 2.3212 no .
H25 H26 2.3108 no .
H27 H30 2.3049 no .
H27 H32A 2.4916 no .
H27 H32B 2.9495 no .
H27 H52A 3.2273 no .
H27 H56A 2.6643 no .
H27 H56C 3.2803 no .
H30 H31 2.6324 no .
H30 H32A 2.2409 no .
H30 H32B 2.7803 no .
H30 H33B 3.1980 no .
H30 H34 3.5751 no .
H30 H52A 2.6638 no .
H30 H52C 3.3525 no .
H30 H56A 2.4521 no .
H30 H56C 2.5943 no .
H31 H34 2.2993 no .
H31 H35 3.2117 no .
H31 H37A 2.1724 no .
H31 H37C 3.2788 no .
H31 H38 2.5027 no .
H31 H53A 3.2419 no .
H31 H53C 2.3771 no .
H32A H33A 2.5665 no .
H32A H33B 2.2754 no .
H32A H34 3.5377 no .
H32A H56A 3.2716 no .
H32A H56C 2.5867 no .
H32B H33A 2.2727 no .
H32B H33B 2.8339 no .
H32B H34 2.6745 no .
H33A H34 2.3142 no .
H33A H35 3.2640 no .
H33A H51C 3.4133 no .
H33B H34 2.8463 no .
H33B H35 2.6913 no .
H33B H44C 2.5831 no .
H33B H56C 3.2690 no .
H34 H35 2.8328 no .
H34 H36 3.5232 no .
H34 H37A 3.3414 no .
H34 H38 2.8646 no .
H35 H36 2.3785 no .
H35 H37A 2.9630 no .
H35 H37B 3.4897 no .
H35 H37C 2.3847 no .
H35 H44A 3.3223 no .
H35 H44C 2.4879 no .
H35 H46B 3.5491 no .
H35 H46C 2.9421 no .
H35 H60B 3.2682 no .
H36 H37A 2.8010 no .
H36 H37B 2.2713 no .
H36 H37C 2.3272 no .
H36 H38 3.5480 no .
H36 H40 2.3593 no .
H36 H46C 2.5719 no .
H36 H48A 3.4146 no .
H36 H48C 2.2455 no .
H37A H38 2.2193 no .
H37A H53A 3.0726 no .
H37A H53C 3.1280 no .
H37A H59C 2.6356 no .
H37B H38 2.9232 no .
H37B H46C 3.2138 no .
H37B H59C 2.8737 no .
H37C H46C 2.4128 no .
H37C H59C 2.3608 no .
H37C H60B 2.5656 no .
H38 H43 2.3047 no .
H38 H53C 3.1134 no .
H40 H41 2.3227 no .
H40 H48A 3.0798 no .
H40 H48C 2.7058 no .
H40 H50A 2.4359 no .
H40 H50C 3.1844 no .
H41 H42 2.3019 no .
H41 H50A 3.1645 no .
H42 H43 2.2996 no .
H44A H45A 3.3016 no .
H44A H45B 2.9531 no .
H44A H46B 2.7431 no .
H44A H60B 3.2535 no .
H44A H60C 2.8320 no .
H44B H45A 3.1070 no .
H44B H45B 3.5099 no .
H44B H57C 3.1297 no .
H44B H60C 3.5763 no .
H44C H57C 3.1063 no .
H44C H60B 3.4840 no .
H44C H60C 2.9613 no .
H45B H46B 3.4536 no .
H45B H47B 3.5742 no .
H45B H47C 2.2454 no .
H45C H47C 2.8913 no .
H45C H49A 2.9589 no .
H45C H49C 2.8049 no .
H46A H47A 2.9739 no .
H46A H47C 3.4411 no .
H46A H48B 2.9747 no .
H46A H48C 3.3391 no .
H46B H47A 3.3453 no .
H46B H47C 3.0476 no .
H46B H60B 2.9404 no .
H46C H48B 3.4742 no .
H46C H48C 3.0800 no .
H46C H60B 2.6689 no .
H47A H48A 3.3837 no .
H47A H48B 2.9020 no .
H47B H48A 2.9844 no .
H47B H48B 3.2828 no .
H47B H49A 2.3949 no .
H47B H50C 3.5638 no .
H47C H49A 3.1365 no .
H48A H50A 3.3600 no .
H48A H50C 2.4193 no .
H49A H50C 3.2358 no .
H49B H50B 2.8808 no .
H49B H50C 3.2218 no .
H49B H51B 3.2032 no .
H49C H51A 2.9356 no .
H49C H51B 3.2366 no .
H50A H51B 3.3677 no .
H50A H51C 3.0241 no .
H50B H51B 2.9928 no .
H50B H51C 3.4165 no .
H52A H53B 3.3779 no .
H52A H53C 3.0799 no .
H52A H56A 3.5057 no .
H52B H53B 3.0138 no .
H52B H53C 3.4727 no .
H52B H54A 2.9218 no .
H52B H54C 3.3522 no .
H52C H54A 3.3732 no .
H52C H54C 3.0292 no .
H52C H55C 2.5609 no .
H52C H56A 3.1180 no .
H53A H54A 3.4101 no .
H53A H54B 3.0312 no .
H53A H59B 2.6641 no .
H53A H59C 2.9613 no .
H53B H54A 3.0192 no .
H53B H54B 3.4044 no .
H54B H58A 2.4990 no .
H54B H59B 2.4458 no .
H54C H55A 2.8572 no .
H54C H55C 2.8027 no .
H54C H58A 2.7841 no .
H55A H57A 3.4460 no .
H55A H57B 3.0853 no .
H55A H58A 3.1436 no .
H55A H58C 2.8622 no .
H55B H56A 3.3525 no .
H55B H56B 2.9662 no .
H55B H57A 3.0660 no .
H55B H57B 3.4583 no .
H55C H56A 3.0206 no .
H55C H56B 3.4048 no .
H56B H57A 2.9965 no .
H56B H57C 3.4285 no .
H56C H57A 3.4061 no .
H56C H57C 3.0772 no .
H57B H58C 2.5834 no .
H57B H60C 2.8289 no .
H57C H60C 2.8686 no .
H58A H59A 3.3909 no .
H58A H59B 3.0179 no .
H58B H59A 2.9954 no .
H58B H59B 3.3907 no .
H58B H60A 2.8837 no .
H58C H60A 3.1923 no .
H58C H60C 3.2734 no .
H59A H60A 3.2296 no .
H59A H60B 3.2000 no .
H59C H60B 2.9428 no .
H61A H62 2.8660 no .
H61A H63 2.8075 no .
H61A H65 2.2700 no .
H61A H70 2.1734 no .
H61A H71 3.3157 no .
H61A H87A 3.1786 no .
H61A H87B 3.1566 no .
H61A H91B 2.7386 no .
H61B H62 3.5190 no .
H61B H63 2.3219 no .
H61B H65 2.7591 no .
H61B H91B 3.0418 no .
H61B H93C 3.4487 no .
H61C H62 2.4431 no .
H61C H63 2.2913 no .
H61C H70 3.4275 no .
H61C H90B 2.6975 no .
H61C H91B 2.4611 no .
H61C H93C 2.3941 no .
H62 H63 2.3918 no .
H62 H70 3.2257 no .
H62 H71 2.8302 no .
H62 H72A 3.2424 no .
H62 H72B 2.6605 no .
H62 H85A 3.2874 no .
H62 H85C 2.6303 no .
H62 H90B 3.2399 no .
H62 H93B 3.4343 no .
H62 H93C 2.8355 no .
H63 H65 3.5162 no .
H63 H68 2.3855 no .
H63 H71 3.5206 no .
H63 H93C 2.6256 no .
H63 H99A 3.2769 no .
H63 H99C 2.3469 no .
H65 H66 2.3105 no .
H65 H70 2.5337 no .
H65 H71 2.8817 no .
H65 H87A 3.2245 no .
H66 H67 2.3099 no .
H67 H69 2.3117 no .
H68 H69 2.3006 no .
H68 H98B 2.7189 no .
H68 H98C 3.0635 no .
H68 H99A 3.0677 no .
H68 H99C 3.0964 no .
H69 H98C 3.5860 no .
H70 H71 2.2986 no .
H70 H74 2.6529 no .
H70 H87A 2.4055 no .
H70 H87B 3.2911 no .
H71 H72A 2.3031 no .
H71 H72B 2.8380 no .
H71 H73A 3.5356 no .
H71 H73B 2.6677 no .
H71 H74 3.5857 no .
H72A H73A 2.5515 no .
H72A H73B 2.2622 no .
H72A H86C 2.5799 no .
H72A H96C 3.1461 no .
H72B H73A 2.2648 no .
H72B H73B 2.8254 no .
H72B H74 3.1616 no .
H72B H82B 3.0777 no .
H72B H85C 2.6210 no .
H72B H86C 2.3352 no .
H73A H74 2.2240 no .
H73A H77 2.4231 no .
H73A H82B 2.4717 no .
H73A H82C 3.0555 no .
H73B H74 2.7732 no .
H73B H77 2.9331 no .
H74 H77 2.2978 no .
H74 H82B 2.5340 no .
H74 H82C 2.2678 no .
H74 H92A 3.5359 no .
H74 H92B 2.4976 no .
H77 H78 2.3123 no .
H77 H82B 3.2188 no .
H77 H82C 2.4790 no .
H77 H92B 3.1442 no .
H78 H79 2.3174 no .
H79 H80 2.3202 no .
H80 H81 2.3075 no .
H82A H83A 2.9991 no .
H82A H83B 3.3896 no .
H82A H84B 3.4191 no .
H82A H84C 2.9493 no .
H82B H84B 3.0226 no .
H82B H84C 3.3232 no .
H82C H83A 3.4037 no .
H82C H83B 3.0276 no .
H82C H92A 3.4029 no .
H82C H92B 3.2742 no .
H83A H84A 3.4042 no .
H83A H84C 3.0745 no .
H83B H88A 2.8115 no .
H83B H92A 2.6042 no .
H83C H84A 3.0834 no .
H83C H84C 3.5037 no .
H83C H88A 2.8204 no .
H83C H89A 2.8559 no .
H83C H89B 3.1017 no .
H84A H89A 2.5397 no .
H84A H90C 2.8141 no .
H84B H85A 3.5785 no .
H84B H85B 2.8713 no .
H84B H85C 2.7725 no .
H84B H90C 2.8175 no .
H85A H90B 3.0542 no .
H85A H90C 2.7741 no .
H85A H93B 2.4138 no .
H85A H93C 3.4380 no .
H85A H97B 3.2545 no .
H85A H97C 3.1641 no .
H85B H86A 2.8820 no .
H85B H86C 3.3573 no .
H85B H90C 3.4262 no .
H85B H97B 2.9152 no .
H85B H97C 3.5594 no .
H85C H86A 3.3398 no .
H85C H86C 3.0380 no .
H85C H90B 3.3322 no .
H85C H90C 2.9167 no .
H85C H93B 3.5392 no .
H86A H97A 3.2931 no .
H86A H97B 3.0824 no .
H86B H96A 2.5143 no .
H86B H96C 3.4744 no .
H86B H97A 2.9253 no .
H86B H97B 3.4742 no .
H86C H96A 3.3910 no .
H87A H92B 3.2002 no .
H87A H92C 3.2769 no .
H87B H88B 3.3914 no .
H87B H88C 3.0637 no .
H87B H91A 2.7064 no .
H87B H91B 3.0413 no .
H87C H88B 2.9759 no .
H87C H88C 3.4129 no .
H87C H92B 3.5600 no .
H87C H92C 2.9043 no .
H88A H89B 2.8681 no .
H88A H92A 2.9012 no .
H88A H92C 3.5095 no .
H88B H92A 3.2362 no .
H88B H92C 3.0937 no .
H88C H89B 2.4929 no .
H88C H91A 2.5846 no .
H89A H90A 3.2832 no .
H89A H90C 3.1717 no .
H89B H91A 3.0804 no .
H89B H91C 3.4512 no .
H89C H90A 2.9290 no .
H89C H90C 3.5548 no .
H89C H91A 3.4210 no .
H89C H91C 3.0352 no .
H90A H91B 3.5444 no .
H90A H91C 3.1005 no .
H90B H91B 2.9534 no .
H90B H91C 3.2521 no .
H90B H93A 3.5919 no .
H90B H93B 2.8445 no .
H90B H93C 2.6581 no .
H93A H94A 2.9985 no .
H93A H94C 3.4437 no .
H93A H99B 3.1421 no .
H93A H99C 3.1890 no .
H93B H94A 3.3922 no .
H93B H94C 3.0772 no .
H93C H99C 2.9459 no .
H94A H99A 3.5756 no .
H94A H99B 2.8448 no .
H94B H95B 3.3242 no .
H94B H95C 2.5676 no .
H94B H97C 3.3058 no .
H94B H99A 3.1672 no .
H94B H99B 3.1565 no .
H94C H95C 3.5606 no .
H94C H97A 3.2475 no .
H94C H97C 2.0805 no .
H95A H96A 3.1430 no .
H95A H96B 3.0119 no .
H95A H98A 2.9615 no .
H95B H96A 3.1067 no .
H95B H97A 2.4737 no .
H95B H97C 3.3454 no .
H95C H98A 2.8456 no .
H95C H98B 3.3194 no .
H96B H98A 3.3129 no .
H96B H98C 2.8958 no .
H96C H98C 2.9857 no .
H98B H99A 2.3132 no .
H98B H99C 3.5803 no .
O15 H25 3.0226 no 2_646
O16 H80 3.1194 no 2_656
O18 H66 3.2877 no 2_656
O18 H81 2.8465 no 2_656
O19 H26 3.0592 no 2_646
O19 H43 2.9538 no 2_646
C23 H37A 3.4497 no 2_646
C23 H37B 3.2887 no 2_646
C23 H38 3.5323 no 2_646
C23 H49B 3.0306 no 1_655
C23 H50B 3.4088 no 1_655
C23 H53A 3.1108 no 2_646
C24 H37B 3.0824 no 2_646
C24 H50B 2.9804 no 1_655
C24 H59C 3.3116 no 2_646
C24 H96C 3.1211 no 2_656
C25 H50B 3.3359 no 1_655
C25 H71 2.9783 no 2_656
C25 H72A 3.1714 no 2_656
C25 H73B 3.3674 no 2_656
C25 H96C 3.2818 no 2_656
C26 H71 2.9782 no 2_656
C26 H73B 3.2499 no 2_656
C27 H49B 3.4389 no 1_655
C27 H53A 3.3426 no 2_646
C29 H81 3.4252 no 2_656
C33 H80 3.2829 no 2_656
C34 H80 3.1635 no 2_656
C34 H81 3.4376 no 2_656
C37 H23 3.2725 no 2_656
C37 H24 3.1806 no 2_656
C38 H23 3.1360 no 2_656
C38 H81 2.9676 no 2_656
C39 H51B 3.5836 no 2_556
C39 H81 3.4760 no 2_656
C40 H51A 3.3921 no 2_556
C40 H80 3.4289 no 2_656
C41 H10B 3.2112 no 2_556
C41 H51A 3.3739 no 2_556
C42 H10B 3.5658 no 2_556
C42 H49C 3.0269 no 2_556
C42 H81 3.1900 no 2_656
C42 H92C 3.3269 no 2_656
C43 H49B 3.5600 no 2_556
C43 H49C 3.0236 no 2_556
C43 H81 2.8287 no 2_656
C46 H90A 3.3050 no 2_555
C47 H52C 3.5362 no 1_455
C47 H54C 3.3595 no 1_455
C47 H55C 3.0404 no 1_455
C47 H84A 3.4895 no 2_555
C48 H79 3.1735 no 1_465
C49 H52C 3.4020 no 1_455
C50 H52B 3.5243 no 1_455
C50 H69 3.2803 no 2_556
C51 H79 3.4031 no 2_656
C52 H47B 3.3231 no 1_655
C52 H50C 3.2864 no 1_655
C52 H67 3.3186 no 2_656
C53 H66 3.5193 no 2_656
C53 H67 3.4019 no 2_656
C54 H47A 3.4686 no 1_655
C54 H78 3.5913 no 1_565
C55 H47B 3.3557 no 1_655
C55 H83A 3.2820 no 2_655
C55 H83C 3.3444 no 2_655
C55 H84A 3.4875 no 2_655
C55 H84C 3.5649 no 2_655
C56 H65 3.3770 no .
C57 H61B 3.1863 no .
C57 H83A 3.3773 no 2_655
C57 H97C 3.5643 no 2_555
C58 H83C 3.3396 no 2_655
C58 H94A 3.1694 no 2_555
C59 H72A 3.1027 no 1_565
C59 H73B 3.5367 no 1_565
C59 H86C 3.3319 no 1_565
C59 H96C 3.5915 no 1_565
C61 H57A 3.3426 no .
C62 H25 3.5859 no 2_646
C64 H25 3.5419 no 2_646
C64 H26 3.5535 no 2_646
C65 H26 3.1128 no 2_646
C65 H56B 3.5141 no .
C65 H56C 3.3106 no .
C66 H26 2.9545 no 2_646
C66 H32A 3.1825 no .
C66 H56C 3.3719 no .
C67 H26 3.2629 no 2_646
C67 H32A 3.4526 no .
C67 H52B 3.4634 no 2_646
C67 H53B 3.4524 no 2_646
C68 H10A 3.0911 no .
C68 H10C 3.4156 no .
C68 H25 3.2808 no 2_646
C69 H10A 3.3995 no .
C69 H10C 3.1886 no .
C69 H25 3.5267 no 2_646
C71 H25 3.1406 no 2_646
C71 H26 3.4018 no 2_646
C72 H25 3.2533 no 2_646
C72 H59A 3.1470 no 1_545
C72 H59B 3.5123 no 1_545
C73 H59A 3.5161 no 1_545
C73 H59B 3.2024 no 1_545
C75 H26 3.4710 no 2_646
C77 H54A 3.5359 no 1_545
C78 H48B 3.1460 no 1_645
C78 H54A 3.1102 no 1_545
C78 H95A 3.2534 no 1_655
C78 H98A 3.5527 no 1_655
C79 H48B 3.0684 no 1_645
C79 H51C 3.2527 no 2_646
C79 H98A 3.2876 no 1_655
C80 H32B 3.3553 no 2_646
C80 H33A 3.2596 no 2_646
C80 H34 2.9804 no 2_646
C80 H51C 3.3301 no 2_646
C80 H98A 3.5080 no 1_655
C81 H32B 3.3550 no 2_646
C81 H34 2.9962 no 2_646
C82 H88C 3.3782 no 2_645
C82 H89B 3.5177 no 2_645
C82 H91A 3.3206 no 2_645
C83 H55A 3.0822 no 2_645
C83 H55B 3.5411 no 2_645
C83 H57B 3.5531 no 2_645
C83 H58C 3.2959 no 2_645
C83 H94B 3.3976 no 1_655
C84 H45B 3.3493 no 2_545
C84 H47C 3.5611 no 2_545
C84 H55B 3.3798 no 2_645
C86 H58B 3.5816 no 1_545
C86 H59A 3.0753 no 1_545
C86 H60A 3.5674 no 1_545
C86 H93A 2.8412 no 2_545
C87 H56B 3.2598 no .
C88 H82A 3.4882 no 2_655
C88 H94A 3.5750 no 1_655
C89 H47A 3.4276 no 2_545
C89 H82A 3.3841 no 2_655
C90 H46A 3.5765 no 2_545
C91 H57A 3.3784 no .
C91 H82A 3.0912 no 2_655
C91 H83A 3.3896 no 2_655
C92 H42 3.3175 no 2_646
C92 H94B 3.4521 no 1_655
C92 H95C 3.5008 no 1_655
C93 H60A 3.2774 no 2_545
C93 H86A 3.1317 no 2_555
C93 H86B 3.5576 no 2_555
C94 H58C 3.4172 no 2_545
C94 H83B 3.1230 no 1_455
C94 H88A 3.4653 no 1_455
C94 H92A 3.4291 no 1_455
C95 H91C 3.3742 no 2_545
C96 H24 3.1708 no 2_646
C96 H59A 3.5996 no 1_545
C98 H41 3.3567 no 2_546
C99 H10A 3.3147 no .
C99 H45A 3.2824 no .
C100 H41 3.5408 no 2_546
C100 H68 3.5659 no .
C100 H69 3.5639 no .
H10A C68 3.0911 no .
H10A C69 3.3995 no .
H10A C99 3.3147 no .
H10A H41 3.4123 no 2_546
H10A H68 2.8221 no .
H10A H69 3.3720 no .
H10A H99A 3.0175 no .
H10A H99C 2.8181 no .
H10B C41 3.2112 no 2_546
H10B C42 3.5658 no 2_546
H10B H41 2.8491 no 2_546
H10B H42 3.4882 no 2_546
H10B H69 3.5626 no .
H10C C68 3.4156 no .
H10C C69 3.1886 no .
H10C H68 3.5455 no .
H10C H69 3.1847 no .
H23 C37 3.2725 no 2_646
H23 C38 3.1360 no 2_646
H23 H37A 2.8614 no 2_646
H23 H37B 2.8118 no 2_646
H23 H38 2.6266 no 2_646
H23 H49B 2.7363 no 1_655
H23 H53A 3.1066 no 2_646
H23 H53C 3.4174 no 2_646
H24 C37 3.1806 no 2_646
H24 C96 3.1708 no 2_656
H24 H37A 3.2783 no 2_646
H24 H37B 2.3935 no 2_646
H24 H37C 3.4836 no 2_646
H24 H50B 2.9931 no 1_655
H24 H51B 3.5021 no 1_655
H24 H59C 2.9880 no 2_646
H24 H96B 3.0658 no 2_656
H24 H96C 2.4453 no 2_656
H25 O15 3.0226 no 2_656
H25 C62 3.5859 no 2_656
H25 C64 3.5419 no 2_656
H25 C68 3.2808 no 2_656
H25 C69 3.5267 no 2_656
H25 C71 3.1406 no 2_656
H25 C72 3.2533 no 2_656
H25 H50B 3.5739 no 1_655
H25 H68 3.4466 no 2_656
H25 H71 2.4610 no 2_656
H25 H72A 2.6492 no 2_656
H25 H73B 3.3991 no 2_656
H25 H96C 2.7801 no 2_656
H26 O19 3.0592 no 2_656
H26 C64 3.5535 no 2_656
H26 C65 3.1128 no 2_656
H26 C66 2.9545 no 2_656
H26 C67 3.2629 no 2_656
H26 C71 3.4018 no 2_656
H26 C75 3.4710 no 2_656
H26 H65 3.4400 no 2_656
H26 H66 3.1966 no 2_656
H26 H71 2.4479 no 2_656
H26 H73B 3.1928 no 2_656
H27 H49B 3.4500 no 1_655
H27 H53A 3.4890 no 2_646
H27 H53B 3.4757 no 2_646
H32A C66 3.1825 no .
H32A C67 3.4526 no .
H32A H53B 3.2857 no 2_646
H32A H66 2.8847 no .
H32A H67 3.3565 no .
H32B C80 3.3553 no 2_656
H32B C81 3.3550 no 2_656
H32B H53B 3.1757 no 2_646
H32B H80 3.3598 no 2_656
H32B H81 3.3339 no 2_656
H33A C80 3.2596 no 2_656
H33A H80 2.6977 no 2_656
H34 C80 2.9804 no 2_656
H34 C81 2.9962 no 2_656
H34 H80 2.4607 no 2_656
H34 H81 2.4749 no 2_656
H37A C23 3.4497 no 2_656
H37A H23 2.8614 no 2_656
H37A H24 3.2783 no 2_656
H37B C23 3.2887 no 2_656
H37B C24 3.0824 no 2_656
H37B H23 2.8118 no 2_656
H37B H24 2.3935 no 2_656
H37B H51B 3.1528 no 2_556
H37B H96B 3.1984 no 1_565
H37B H96C 3.4787 no 1_565
H37C H24 3.4836 no 2_656
H37C H96B 3.5923 no 1_565
H38 C23 3.5323 no 2_656
H38 H23 2.6266 no 2_656
H38 H81 3.2584 no 2_656
H40 H51A 3.5542 no 2_556
H41 C98 3.3567 no 2_556
H41 C100 3.5408 no 2_556
H41 H10A 3.4123 no 2_556
H41 H10B 2.8491 no 2_556
H41 H51A 3.5249 no 2_556
H41 H69 3.3083 no 2_556
H41 H98A 3.2710 no 2_556
H41 H98B 3.0515 no 2_556
H41 H98C 3.1889 no 2_556
H42 C92 3.3175 no 2_656
H42 H10B 3.4882 no 2_556
H42 H49C 3.0860 no 2_556
H42 H81 3.5992 no 2_656
H42 H87A 3.5709 no 2_656
H42 H87C 3.1007 no 2_656
H42 H92B 3.3910 no 2_656
H42 H92C 2.5085 no 2_656
H43 O19 2.9538 no 2_656
H43 H49B 3.4532 no 2_556
H43 H49C 3.0656 no 2_556
H43 H81 3.0673 no 2_656
H43 H87A 3.1403 no 2_656
H43 H87C 3.3959 no 2_656
H44A H85A 3.4515 no 2_555
H44A H85B 3.4332 no 2_555
H44B H97B 3.1167 no 2_555
H44B H99C 3.3278 no .
H45A C99 3.2824 no .
H45A H85B 3.4234 no 2_555
H45A H88B 3.4583 no 1_455
H45A H99A 3.4040 no .
H45A H99B 2.7749 no .
H45A H99C 3.1577 no .
H45B C84 3.3493 no 2_555
H45B H84A 3.1482 no 2_555
H45B H84B 3.1201 no 2_555
H45B H84C 3.2179 no 2_555
H45B H85B 3.4024 no 2_555
H45C H87C 3.4093 no 1_455
H46A C90 3.5765 no 2_555
H46A H90A 2.7187 no 2_555
H46A H95A 3.4396 no 1_565
H46A H96A 3.2660 no 1_565
H46A H96B 3.2601 no 1_565
H46B H90A 3.0129 no 2_555
H46B H90C 3.3204 no 2_555
H46C H96A 3.2538 no 1_565
H46C H96B 3.2242 no 1_565
H47A C54 3.4686 no 1_455
H47A C89 3.4276 no 2_555
H47A H54A 3.3363 no 1_455
H47A H54C 2.7498 no 1_455
H47A H55A 3.5502 no 1_455
H47A H55C 3.0933 no 1_455
H47A H84A 3.3244 no 2_555
H47A H89A 2.8178 no 2_555
H47A H89C 3.1647 no 2_555
H47B C52 3.3231 no 1_455
H47B C55 3.3557 no 1_455
H47B H52B 3.2525 no 1_455
H47B H52C 2.6170 no 1_455
H47B H54C 3.0891 no 1_455
H47B H55A 3.5918 no 1_455
H47B H55C 2.4802 no 1_455
H47C C84 3.5611 no 2_555
H47C H55C 3.0731 no 1_455
H47C H84A 2.8118 no 2_555
H47C H89A 3.5669 no 2_555
H48A H52B 2.9198 no 1_455
H48A H79 3.5655 no 1_465
H48B C78 3.1460 no 1_465
H48B C79 3.0684 no 1_465
H48B H54A 3.1868 no 1_455
H48B H78 2.6456 no 1_465
H48B H79 2.4911 no 1_465
H48C H51A 3.5476 no 2_556
H48C H51B 3.2642 no 2_556
H48C H51C 3.5975 no 2_556
H48C H79 3.0743 no 1_465
H49A H52C 2.8033 no 1_455
H49A H55C 3.1153 no 1_455
H49B C23 3.0306 no 1_455
H49B C27 3.4389 no 1_455
H49B C43 3.5600 no 2_546
H49B H23 2.7363 no 1_455
H49B H27 3.4500 no 1_455
H49B H43 3.4532 no 2_546
H49B H52C 3.1967 no 1_455
H49B H56A 3.4291 no 1_455
H49C C42 3.0269 no 2_546
H49C C43 3.0236 no 2_546
H49C H42 3.0860 no 2_546
H49C H43 3.0656 no 2_546
H50A H69 3.0607 no 2_556
H50A H98C 3.1842 no 2_556
H50B C23 3.4088 no 1_455
H50B C24 2.9804 no 1_455
H50B C25 3.3359 no 1_455
H50B H24 2.9931 no 1_455
H50B H25 3.5739 no 1_455
H50B H69 3.1995 no 2_556
H50B H98C 3.4455 no 2_556
H50C C52 3.2864 no 1_455
H50C H52A 3.4559 no 1_455
H50C H52B 2.6682 no 1_455
H50C H52C 3.2525 no 1_455
H50C H69 3.0300 no 2_556
H51A C40 3.3921 no 2_546
H51A C41 3.3739 no 2_546
H51A H40 3.5542 no 2_546
H51A H41 3.5249 no 2_546
H51A H48C 3.5476 no 2_546
H51B C39 3.5836 no 2_546
H51B H24 3.5021 no 1_455
H51B H37B 3.1528 no 2_546
H51B H48C 3.2642 no 2_546
H51B H79 3.4674 no 2_656
H51C C79 3.2527 no 2_656
H51C C80 3.3301 no 2_656
H51C H48C 3.5975 no 2_546
H51C H79 2.5977 no 2_656
H51C H80 2.7591 no 2_656
H52A H50C 3.4559 no 1_655
H52A H67 3.2314 no 2_656
H52B C50 3.5243 no 1_655
H52B C67 3.4634 no 2_656
H52B H47B 3.2525 no 1_655
H52B H48A 2.9198 no 1_655
H52B H50C 2.6682 no 1_655
H52B H67 2.6821 no 2_656
H52C C47 3.5362 no 1_655
H52C C49 3.4020 no 1_655
H52C H47B 2.6170 no 1_655
H52C H49A 2.8033 no 1_655
H52C H49B 3.1967 no 1_655
H52C H50C 3.2525 no 1_655
H53A C23 3.1108 no 2_656
H53A C27 3.3426 no 2_656
H53A H23 3.1066 no 2_656
H53A H27 3.4890 no 2_656
H53B C67 3.4524 no 2_656
H53B H27 3.4757 no 2_656
H53B H32A 3.2857 no 2_656
H53B H32B 3.1757 no 2_656
H53B H66 3.1041 no 2_656
H53B H67 2.7286 no 2_656
H53C H23 3.4174 no 2_656
H53C H66 3.0308 no 2_656
H53C H67 3.3861 no 2_656
H54A C77 3.5359 no 1_565
H54A C78 3.1102 no 1_565
H54A H47A 3.3363 no 1_655
H54A H48B 3.1868 no 1_655
H54A H78 2.8656 no 1_565
H54B H73A 3.2796 no 1_565
H54B H73B 3.5382 no 1_565
H54B H77 3.5044 no 1_565
H54C C47 3.3595 no 1_655
H54C H47A 2.7498 no 1_655
H54C H47B 3.0891 no 1_655
H54C H89A 3.3285 no 2_655
H54C H89C 3.5684 no 2_655
H55A C83 3.0822 no 2_655
H55A H47A 3.5502 no 1_655
H55A H47B 3.5918 no 1_655
H55A H83A 2.8331 no 2_655
H55A H83C 2.5314 no 2_655
H55A H84A 3.1474 no 2_655
H55A H84C 3.5138 no 2_655
H55A H89A 3.1447 no 2_655
H55B C83 3.5411 no 2_655
H55B C84 3.3798 no 2_655
H55B H83A 2.9714 no 2_655
H55B H83C 3.3878 no 2_655
H55B H84A 3.1431 no 2_655
H55B H84C 2.8455 no 2_655
H55B H87B 3.0823 no .
H55B H87C 3.3767 no .
H55C C47 3.0404 no 1_655
H55C H47A 3.0933 no 1_655
H55C H47B 2.4802 no 1_655
H55C H47C 3.0731 no 1_655
H55C H49A 3.1153 no 1_655
H56A H49B 3.4291 no 1_655
H56B C65 3.5141 no .
H56B C87 3.2598 no .
H56B H61A 3.5423 no .
H56B H65 2.8407 no .
H56B H87A 2.9569 no .
H56B H87B 2.9497 no .
H56B H87C 3.3451 no .
H56C C65 3.3106 no .
H56C C66 3.3719 no .
H56C H65 3.0259 no .
H56C H66 3.1517 no .
H57A C61 3.3426 no .
H57A C91 3.3784 no .
H57A H61A 3.3041 no .
H57A H61B 2.7054 no .
H57A H61C 3.5379 no .
H57A H83A 3.0683 no 2_655
H57A H87B 3.4011 no .
H57A H91A 3.3564 no .
H57A H91B 2.7152 no .
H57A H91C 3.5902 no .
H57B C83 3.5531 no 2_655
H57B H83A 2.9529 no 2_655
H57B H83C 3.4479 no 2_655
H57B H94C 3.0750 no 2_555
H57B H97C 3.1230 no 2_555
H57C H61B 2.8032 no .
H57C H97B 3.4891 no 2_555
H57C H97C 3.3912 no 2_555
H58A H83C 3.3178 no 2_655
H58A H89A 3.5234 no 2_655
H58A H89B 3.0890 no 2_655
H58B C86 3.5816 no 1_565
H58B H86A 3.2096 no 1_565
H58B H86C 3.1988 no 1_565
H58B H88A 3.3097 no 2_655
H58B H94A 2.7184 no 2_555
H58C C83 3.2959 no 2_655
H58C C94 3.4172 no 2_555
H58C H83A 3.3937 no 2_655
H58C H83B 3.4301 no 2_655
H58C H83C 2.6014 no 2_655
H58C H88A 3.4649 no 2_655
H58C H94A 2.7532 no 2_555
H58C H94C 3.2651 no 2_555
H59A C72 3.1470 no 1_565
H59A C73 3.5161 no 1_565
H59A C86 3.0753 no 1_565
H59A C96 3.5996 no 1_565
H59A H72A 2.4475 no 1_565
H59A H72B 3.2756 no 1_565
H59A H73A 3.3599 no 1_565
H59A H73B 3.4381 no 1_565
H59A H86A 3.5510 no 1_565
H59A H86B 2.9337 no 1_565
H59A H86C 2.4033 no 1_565
H59A H96A 3.1836 no 1_565
H59A H96C 3.1088 no 1_565
H59B C72 3.5123 no 1_565
H59B C73 3.2024 no 1_565
H59B H72A 2.9960 no 1_565
H59B H73A 2.9767 no 1_565
H59B H73B 2.8118 no 1_565
H59C C24 3.3116 no 2_656
H59C H24 2.9880 no 2_656
H59C H72A 3.4626 no 1_565
H59C H96A 3.4389 no 1_565
H59C H96C 3.1789 no 1_565
H60A C86 3.5674 no 1_565
H60A C93 3.2774 no 2_555
H60A H86A 3.4054 no 1_565
H60A H86B 3.0547 no 1_565
H60A H93A 2.9103 no 2_555
H60A H93B 2.8073 no 2_555
H60A H94A 3.4396 no 2_555
H60A H94C 3.4335 no 2_555
H60B H96A 3.5550 no 1_565
H61A H56B 3.5423 no .
H61A H57A 3.3041 no .
H61B C57 3.1863 no .
H61B H57A 2.7054 no .
H61B H57C 2.8032 no .
H61B H97B 3.5303 no 2_555
H61C H57A 3.5379 no .
H65 C56 3.3770 no .
H65 H26 3.4400 no 2_646
H65 H56B 2.8407 no .
H65 H56C 3.0259 no .
H66 O18 3.2877 no 2_646
H66 C53 3.5193 no 2_646
H66 H26 3.1966 no 2_646
H66 H32A 2.8847 no .
H66 H53B 3.1041 no 2_646
H66 H53C 3.0308 no 2_646
H66 H56C 3.1517 no .
H67 C52 3.3186 no 2_646
H67 C53 3.4019 no 2_646
H67 H32A 3.3565 no .
H67 H52A 3.2314 no 2_646
H67 H52B 2.6821 no 2_646
H67 H53B 2.7286 no 2_646
H67 H53C 3.3861 no 2_646
H68 C100 3.5659 no .
H68 H10A 2.8221 no .
H68 H10C 3.5455 no .
H68 H25 3.4466 no 2_646
H69 C50 3.2803 no 2_546
H69 C100 3.5639 no .
H69 H10A 3.3720 no .
H69 H10B 3.5626 no .
H69 H10C 3.1847 no .
H69 H41 3.3083 no 2_546
H69 H50A 3.0607 no 2_546
H69 H50B 3.1995 no 2_546
H69 H50C 3.0300 no 2_546
H71 C25 2.9783 no 2_646
H71 C26 2.9782 no 2_646
H71 H25 2.4610 no 2_646
H71 H26 2.4479 no 2_646
H72A C25 3.1714 no 2_646
H72A C59 3.1027 no 1_545
H72A H25 2.6492 no 2_646
H72A H59A 2.4475 no 1_545
H72A H59B 2.9960 no 1_545
H72A H59C 3.4626 no 1_545
H72B H59A 3.2756 no 1_545
H73A H54B 3.2796 no 1_545
H73A H59A 3.3599 no 1_545
H73A H59B 2.9767 no 1_545
H73B C25 3.3674 no 2_646
H73B C26 3.2499 no 2_646
H73B C59 3.5367 no 1_545
H73B H25 3.3991 no 2_646
H73B H26 3.1928 no 2_646
H73B H54B 3.5382 no 1_545
H73B H59A 3.4381 no 1_545
H73B H59B 2.8118 no 1_545
H77 H54B 3.5044 no 1_545
H78 C54 3.5913 no 1_545
H78 H48B 2.6456 no 1_645
H78 H54A 2.8656 no 1_545
H78 H89C 3.2702 no 2_645
H78 H95A 2.8517 no 1_655
H79 C48 3.1735 no 1_645
H79 C51 3.4031 no 2_646
H79 H48A 3.5655 no 1_645
H79 H48B 2.4911 no 1_645
H79 H48C 3.0743 no 1_645
H79 H51B 3.4674 no 2_646
H79 H51C 2.5977 no 2_646
H79 H98A 3.4695 no 1_655
H80 O16 3.1194 no 2_646
H80 C33 3.2829 no 2_646
H80 C34 3.1635 no 2_646
H80 C40 3.4289 no 2_646
H80 H32B 3.3598 no 2_646
H80 H33A 2.6977 no 2_646
H80 H34 2.4607 no 2_646
H80 H51C 2.7591 no 2_646
H81 O18 2.8465 no 2_646
H81 C29 3.4252 no 2_646
H81 C34 3.4376 no 2_646
H81 C38 2.9676 no 2_646
H81 C39 3.4760 no 2_646
H81 C42 3.1900 no 2_646
H81 C43 2.8287 no 2_646
H81 H32B 3.3339 no 2_646
H81 H34 2.4749 no 2_646
H81 H38 3.2584 no 2_646
H81 H42 3.5992 no 2_646
H81 H43 3.0673 no 2_646
H82A C88 3.4882 no 2_645
H82A C89 3.3841 no 2_645
H82A C91 3.0912 no 2_645
H82A H88C 2.5684 no 2_645
H82A H89B 2.8214 no 2_645
H82A H89C 3.2918 no 2_645
H82A H91A 2.4408 no 2_645
H82A H91C 3.0161 no 2_645
H82B H88C 3.4246 no 2_645
H82B H89B 3.5737 no 2_645
H82C H89C 3.5915 no 2_645
H82C H91C 3.5904 no 2_645
H83A C55 3.2820 no 2_645
H83A C57 3.3773 no 2_645
H83A C91 3.3896 no 2_645
H83A H55A 2.8331 no 2_645
H83A H55B 2.9714 no 2_645
H83A H57A 3.0683 no 2_645
H83A H57B 2.9529 no 2_645
H83A H58C 3.3937 no 2_645
H83A H91A 2.8996 no 2_645
H83A H91B 3.5844 no 2_645
H83A H91C 3.1745 no 2_645
H83B C94 3.1230 no 1_655
H83B H58C 3.4301 no 2_645
H83B H94A 3.0820 no 1_655
H83B H94B 2.5396 no 1_655
H83B H94C 3.2738 no 1_655
H83B H95C 3.4032 no 1_655
H83C C55 3.3444 no 2_645
H83C C58 3.3396 no 2_645
H83C H55A 2.5314 no 2_645
H83C H55B 3.3878 no 2_645
H83C H57B 3.4479 no 2_645
H83C H58A 3.3178 no 2_645
H83C H58C 2.6014 no 2_645
H83C H94A 3.5294 no 1_655
H84A C47 3.4895 no 2_545
H84A C55 3.4875 no 2_645
H84A H45B 3.1482 no 2_545
H84A H47A 3.3244 no 2_545
H84A H47C 2.8118 no 2_545
H84A H55A 3.1474 no 2_645
H84A H55B 3.1431 no 2_645
H84B H45B 3.1201 no 2_545
H84C C55 3.5649 no 2_645
H84C H45B 3.2179 no 2_545
H84C H55A 3.5138 no 2_645
H84C H55B 2.8455 no 2_645
H84C H88B 3.2326 no 2_645
H84C H88C 3.2321 no 2_645
H85A H44A 3.4515 no 2_545
H85B H44A 3.4332 no 2_545
H85B H45A 3.4234 no 2_545
H85B H45B 3.4024 no 2_545
H86A C93 3.1317 no 2_545
H86A H58B 3.2096 no 1_545
H86A H59A 3.5510 no 1_545
H86A H60A 3.4054 no 1_545
H86A H93A 2.1762 no 2_545
H86A H93C 3.5237 no 2_545
H86B C93 3.5576 no 2_545
H86B H59A 2.9337 no 1_545
H86B H60A 3.0547 no 1_545
H86B H93A 2.7044 no 2_545
H86C C59 3.3319 no 1_545
H86C H58B 3.1988 no 1_545
H86C H59A 2.4033 no 1_545
H86C H93A 3.5639 no 2_545
H87A H42 3.5709 no 2_646
H87A H43 3.1403 no 2_646
H87A H56B 2.9569 no .
H87B H55B 3.0823 no .
H87B H56B 2.9497 no .
H87B H57A 3.4011 no .
H87C H42 3.1007 no 2_646
H87C H43 3.3959 no 2_646
H87C H45C 3.4093 no 1_655
H87C H55B 3.3767 no .
H87C H56B 3.3451 no .
H88A C94 3.4653 no 1_655
H88A H58B 3.3097 no 2_645
H88A H58C 3.4649 no 2_645
H88A H94A 2.8124 no 1_655
H88A H94B 3.2424 no 1_655
H88B H45A 3.4583 no 1_655
H88B H84C 3.2326 no 2_655
H88B H94A 3.5012 no 1_655
H88B H99B 2.9368 no 1_655
H88C C82 3.3782 no 2_655
H88C H82A 2.5684 no 2_655
H88C H82B 3.4246 no 2_655
H88C H84C 3.2321 no 2_655
H89A H47A 2.8178 no 2_545
H89A H47C 3.5669 no 2_545
H89A H54C 3.3285 no 2_645
H89A H55A 3.1447 no 2_645
H89A H58A 3.5234 no 2_645
H89B C82 3.5177 no 2_655
H89B H58A 3.0890 no 2_645
H89B H82A 2.8214 no 2_655
H89B H82B 3.5737 no 2_655
H89C H47A 3.1647 no 2_545
H89C H54C 3.5684 no 2_645
H89C H78 3.2702 no 2_655
H89C H82A 3.2918 no 2_655
H89C H82C 3.5915 no 2_655
H90A C46 3.3050 no 2_545
H90A H46A 2.7187 no 2_545
H90A H46B 3.0129 no 2_545
H90A H95B 3.4894 no 2_555
H90C H46B 3.3204 no 2_545
H91A C82 3.3206 no 2_655
H91A H57A 3.3564 no .
H91A H82A 2.4408 no 2_655
H91A H83A 2.8996 no 2_655
H91B H57A 2.7152 no .
H91B H83A 3.5844 no 2_655
H91B H97A 3.4898 no 2_555
H91C C95 3.3742 no 2_555
H91C H57A 3.5902 no .
H91C H82A 3.0161 no 2_655
H91C H82C 3.5904 no 2_655
H91C H83A 3.1745 no 2_655
H91C H95A 3.4397 no 2_555
H91C H95B 2.7928 no 2_555
H91C H95C 3.3771 no 2_555
H91C H97A 3.3195 no 2_555
H92A C94 3.4291 no 1_655
H92A H94A 3.5703 no 1_655
H92A H94B 2.5651 no 1_655
H92A H95C 2.7476 no 1_655
H92A H99A 3.5553 no 1_655
H92B H42 3.3910 no 2_646
H92B H95C 3.5445 no 1_655
H92C C42 3.3269 no 2_646
H92C H42 2.5085 no 2_646
H92C H98A 3.3862 no 1_655
H92C H98B 3.3871 no 1_655
H92C H99A 3.1432 no 1_655
H93A C86 2.8412 no 2_555
H93A H60A 2.9103 no 2_545
H93A H86A 2.1762 no 2_555
H93A H86B 2.7044 no 2_555
H93A H86C 3.5639 no 2_555
H93A H97A 3.5139 no 2_555
H93A H97B 3.3919 no 2_555
H93B H60A 2.8073 no 2_545
H93C H86A 3.5237 no 2_555
H93C H97A 3.5197 no 2_555
H93C H97B 3.4063 no 2_555
H94A C58 3.1694 no 2_545
H94A C88 3.5750 no 1_455
H94A H58B 2.7184 no 2_545
H94A H58C 2.7532 no 2_545
H94A H60A 3.4396 no 2_545
H94A H83B 3.0820 no 1_455
H94A H83C 3.5294 no 1_455
H94A H88A 2.8124 no 1_455
H94A H88B 3.5012 no 1_455
H94A H92A 3.5703 no 1_455
H94B C83 3.3976 no 1_455
H94B C92 3.4521 no 1_455
H94B H83B 2.5396 no 1_455
H94B H88A 3.2424 no 1_455
H94B H92A 2.5651 no 1_455
H94C H57B 3.0750 no 2_545
H94C H58C 3.2651 no 2_545
H94C H60A 3.4335 no 2_545
H94C H83B 3.2738 no 1_455
H95A C78 3.2534 no 1_455
H95A H46A 3.4396 no 1_545
H95A H78 2.8517 no 1_455
H95A H91C 3.4397 no 2_545
H95B H90A 3.4894 no 2_545
H95B H91C 2.7928 no 2_545
H95C C92 3.5008 no 1_455
H95C H83B 3.4032 no 1_455
H95C H91C 3.3771 no 2_545
H95C H92A 2.7476 no 1_455
H95C H92B 3.5445 no 1_455
H96A H46A 3.2660 no 1_545
H96A H46C 3.2538 no 1_545
H96A H59A 3.1836 no 1_545
H96A H59C 3.4389 no 1_545
H96A H60B 3.5550 no 1_545
H96B H24 3.0658 no 2_646
H96B H37B 3.1984 no 1_545
H96B H37C 3.5923 no 1_545
H96B H46A 3.2601 no 1_545
H96B H46C 3.2242 no 1_545
H96C C24 3.1211 no 2_646
H96C C25 3.2818 no 2_646
H96C C59 3.5915 no 1_545
H96C H24 2.4453 no 2_646
H96C H25 2.7801 no 2_646
H96C H37B 3.4787 no 1_545
H96C H59A 3.1088 no 1_545
H96C H59C 3.1789 no 1_545
H97A H91B 3.4898 no 2_545
H97A H91C 3.3195 no 2_545
H97A H93A 3.5139 no 2_545
H97A H93C 3.5197 no 2_545
H97B H44B 3.1167 no 2_545
H97B H57C 3.4891 no 2_545
H97B H61B 3.5303 no 2_545
H97B H93A 3.3919 no 2_545
H97B H93C 3.4063 no 2_545
H97C C57 3.5643 no 2_545
H97C H57B 3.1230 no 2_545
H97C H57C 3.3912 no 2_545
H98A C78 3.5527 no 1_455
H98A C79 3.2876 no 1_455
H98A C80 3.5080 no 1_455
H98A H41 3.2710 no 2_546
H98A H79 3.4695 no 1_455
H98A H92C 3.3862 no 1_455
H98B H41 3.0515 no 2_546
H98B H92C 3.3871 no 1_455
H98C H41 3.1889 no 2_546
H98C H50A 3.1842 no 2_546
H98C H50B 3.4455 no 2_546
H99A H10A 3.0175 no .
H99A H45A 3.4040 no .
H99A H92A 3.5553 no 1_455
H99A H92C 3.1432 no 1_455
H99B H45A 2.7749 no .
H99B H88B 2.9368 no 1_455
H99C H10A 2.8181 no .
H99C H44B 3.3278 no .
H99C H45A 3.1577 no .

loop_
_geom_torsion_atom_site_label_1
_geom_torsion_atom_site_label_2
_geom_torsion_atom_site_label_3
_geom_torsion_atom_site_label_4
_geom_torsion
_geom_torsion_publ_flag
Si6 Si1 Si8 C82 84.68(8) no
Si6 Si1 Si8 C83 -35.36(8) no
Si6 Si1 Si8 C84 -156.74(6) no
Si8 Si1 Si6 C87 -165.95(6) no
Si8 Si1 Si6 C88 75.54(7) no
Si8 Si1 Si6 C92 -41.80(9) no
Si6 Si1 Si9 C89 76.80(8) no
Si6 Si1 Si9 C90 -163.73(7) no
Si6 Si1 Si9 C91 -44.22(9) no
Si9 Si1 Si6 C87 75.91(8) no
Si9 Si1 Si6 C88 -42.60(8) no
Si9 Si1 Si6 C92 -159.94(7) no
Si6 Si1 O14 C70 -16.6(3) no
O14 Si1 Si6 C87 -42.96(13) no
O14 Si1 Si6 C88 -161.48(11) no
O14 Si1 Si6 C92 81.18(13) no
Si8 Si1 Si9 C89 -42.85(8) no
Si8 Si1 Si9 C90 76.62(8) no
Si8 Si1 Si9 C91 -163.87(7) no
Si9 Si1 Si8 C82 -158.23(6) no
Si9 Si1 Si8 C83 81.73(7) no
Si9 Si1 Si8 C84 -39.65(9) no
Si8 Si1 O14 C70 108.05(19) no
O14 Si1 Si8 C82 -42.75(10) no
O14 Si1 Si8 C83 -162.78(9) no
O14 Si1 Si8 C84 75.83(10) no
Si9 Si1 O14 C70 -135.40(17) no
O14 Si1 Si9 C89 -158.84(10) no
O14 Si1 Si9 C90 -39.37(12) no
O14 Si1 Si9 C91 80.14(11) no
Si20 Si2 Si21 C85 65.81(8) no
Si20 Si2 Si21 C86 -175.24(7) no
Si20 Si2 Si21 C97 -56.09(8) no
Si21 Si2 Si20 C93 -57.00(8) no
Si21 Si2 Si20 C94 61.80(9) no
Si21 Si2 Si20 C99 -179.47(7) no
Si20 Si2 Si22 C95 62.03(9) no
Si20 Si2 Si22 C96 -177.12(6) no
Si20 Si2 Si22 C98 -57.57(7) no
Si22 Si2 Si20 C93 -176.97(6) no
Si22 Si2 Si20 C94 -58.16(8) no
Si22 Si2 Si20 C99 60.57(8) no
Si20 Si2 O15 C62 -54.4(3) no
O15 Si2 Si20 C93 67.83(13) no
O15 Si2 Si20 C94 -173.36(12) no
O15 Si2 Si20 C99 -54.63(14) no
Si21 Si2 Si22 C95 -56.28(9) no
Si21 Si2 Si22 C96 64.56(7) no
Si21 Si2 Si22 C98 -175.89(6) no
Si22 Si2 Si21 C85 -173.83(6) no
Si22 Si2 Si21 C86 -54.89(8) no
Si22 Si2 Si21 C97 64.26(8) no
Si21 Si2 O15 C62 67.8(2) no
O15 Si2 Si21 C85 -60.04(12) no
O15 Si2 Si21 C86 58.90(13) no
O15 Si2 Si21 C97 178.06(11) no
Si22 Si2 O15 C62 -174.10(17) no
O15 Si2 Si22 C95 -175.98(11) no
O15 Si2 Si22 C96 -55.14(12) no
O15 Si2 Si22 C98 64.41(11) no
Si5 Si3 Si7 C52 -158.81(6) no
Si5 Si3 Si7 C53 76.36(7) no
Si5 Si3 Si7 C54 -42.26(8) no
Si7 Si3 Si5 C58 76.90(7) no
Si7 Si3 Si5 C59 -42.56(8) no
Si7 Si3 Si5 C60 -162.92(6) no
Si5 Si3 Si10 C55 79.71(7) no
Si5 Si3 Si10 C56 -160.83(6) no
Si5 Si3 Si10 C57 -40.71(8) no
Si10 Si3 Si5 C58 -42.42(8) no
Si10 Si3 Si5 C59 -161.89(6) no
Si10 Si3 Si5 C60 77.76(8) no
Si5 Si3 O17 C31 -131.22(16) no
O17 Si3 Si5 C58 -158.27(9) no
O17 Si3 Si5 C59 82.26(10) no
O17 Si3 Si5 C60 -38.10(11) no
Si7 Si3 Si10 C55 -36.37(7) no
Si7 Si3 Si10 C56 83.09(8) no
Si7 Si3 Si10 C57 -156.80(6) no
Si10 Si3 Si7 C52 -40.75(8) no
Si10 Si3 Si7 C53 -165.58(6) no
Si10 Si3 Si7 C54 75.80(7) no
Si7 Si3 O17 C31 -13.4(3) no
O17 Si3 Si7 C52 83.08(12) no
O17 Si3 Si7 C53 -41.76(12) no
O17 Si3 Si7 C54 -160.38(10) no
Si10 Si3 O17 C31 112.02(17) no
O17 Si3 Si10 C55 -165.25(9) no
O17 Si3 Si10 C56 -45.79(10) no
O17 Si3 Si10 C57 74.33(10) no
Si11 Si4 Si12 C49 66.85(8) no
Si11 Si4 Si12 C50 -53.82(7) no
Si11 Si4 Si12 C51 -172.79(5) no
Si12 Si4 Si11 C46 -176.88(5) no
Si12 Si4 Si11 C47 -58.29(8) no
Si12 Si4 Si11 C48 58.72(7) no
Si11 Si4 Si13 C44 71.37(7) no
Si11 Si4 Si13 C45 -50.14(8) no
Si11 Si4 Si13 C100 -168.69(6) no
Si13 Si4 Si11 C46 -56.98(7) no
Si13 Si4 Si11 C47 61.61(8) no
Si13 Si4 Si11 C48 178.62(6) no
Si11 Si4 O16 C35 -50.2(3) no
O16 Si4 Si11 C46 67.35(13) no
O16 Si4 Si11 C47 -174.05(12) no
O16 Si4 Si11 C48 -57.04(14) no
Si12 Si4 Si13 C44 -168.63(5) no
Si12 Si4 Si13 C45 69.86(8) no
Si12 Si4 Si13 C100 -48.69(7) no
Si13 Si4 Si12 C49 -52.17(8) no
Si13 Si4 Si12 C50 -172.84(5) no
Si13 Si4 Si12 C51 68.19(7) no
Si12 Si4 O16 C35 -169.88(16) no
O16 Si4 Si12 C49 -169.67(10) no
O16 Si4 Si12 C50 69.66(11) no
O16 Si4 Si12 C51 -49.30(11) no
Si13 Si4 O16 C35 73.08(19) no
O16 Si4 Si13 C44 -55.94(12) no
O16 Si4 Si13 C45 -177.44(11) no
O16 Si4 Si13 C100 64.00(12) no
Si1 O14 C70 C71 -178.99(17) no
Si1 O14 C70 C74 -65.3(4) no
Si2 O15 C62 C63 96.8(3) no
Si2 O15 C62 C71 -137.73(19) no
Si4 O16 C35 C34 -144.54(19) no
Si4 O16 C35 C36 90.1(3) no
Si3 O17 C31 C30 -68.0(3) no
Si3 O17 C31 C34 177.97(16) no
C24 C23 C27 C28 -0.2(6) no
C27 C23 C24 C25 0.8(7) no
C23 C24 C25 C26 -0.5(6) no
C24 C25 C26 C28 -0.3(6) no
C25 C26 C28 C27 0.9(6) no
C25 C26 C28 C29 -175.9(4) no
C23 C27 C28 C26 -0.7(6) no
C23 C27 C28 C29 176.0(4) no
C26 C28 C29 O18 -1.3(6) no
C26 C28 C29 C30 177.9(4) no
C27 C28 C29 O18 -178.0(4) no
C27 C28 C29 C30 1.2(6) no
O18 C29 C30 C31 10.0(5) no
O18 C29 C30 C32 -108.1(4) no
C28 C29 C30 C31 -169.2(3) no
C28 C29 C30 C32 72.8(4) no
C29 C30 C31 O17 143.1(3) no
C29 C30 C31 C34 -99.6(3) no
C29 C30 C32 C33 127.7(3) no
C31 C30 C32 C33 6.0(4) no
C32 C30 C31 O17 -96.1(4) no
C32 C30 C31 C34 21.2(4) no
O17 C31 C34 C33 78.5(3) no
O17 C31 C34 C35 -48.8(4) no
C30 C31 C34 C33 -40.3(3) no
C30 C31 C34 C35 -167.7(3) no
C30 C32 C33 C34 -31.0(4) no
C32 C33 C34 C31 44.3(4) no
C32 C33 C34 C35 172.9(3) no
C31 C34 C35 O16 169.7(3) no
C31 C34 C35 C36 -69.5(4) no
C33 C34 C35 O16 49.2(4) no
C33 C34 C35 C36 170.0(3) no
O16 C35 C36 C37 -160.4(2) no
O16 C35 C36 C39 68.6(3) no
C34 C35 C36 C37 79.7(4) no
C34 C35 C36 C39 -51.3(5) no
C35 C36 C39 C38 94.9(4) no
C35 C36 C39 C40 -85.0(4) no
C37 C36 C39 C38 -36.1(5) no
C37 C36 C39 C40 144.0(3) no
C39 C38 C43 C42 1.6(6) no
C43 C38 C39 C36 179.0(4) no
C43 C38 C39 C40 -1.1(6) no
C36 C39 C40 C41 -179.8(3) no
C38 C39 C40 C41 0.3(6) no
C39 C40 C41 C42 -0.0(7) no
C40 C41 C42 C43 0.5(8) no
C41 C42 C43 C38 -1.3(7) no
O15 C62 C63 C61 -160.0(2) no
O15 C62 C63 C64 69.4(3) no
O15 C62 C71 C70 168.3(3) no
O15 C62 C71 C72 48.1(4) no
C63 C62 C71 C70 -70.7(4) no
C63 C62 C71 C72 169.1(3) no
C71 C62 C63 C61 80.0(4) no
C71 C62 C63 C64 -50.6(5) no
C61 C63 C64 C65 -33.6(5) no
C61 C63 C64 C68 146.0(3) no
C62 C63 C64 C65 96.4(4) no
C62 C63 C64 C68 -83.9(4) no
C63 C64 C65 C66 179.8(3) no
C63 C64 C68 C69 -179.9(3) no
C65 C64 C68 C69 -0.2(6) no
C68 C64 C65 C66 0.2(6) no
C64 C65 C66 C67 -0.4(7) no
C65 C66 C67 C69 0.8(7) no
C66 C67 C69 C68 -0.8(8) no
C64 C68 C69 C67 0.6(7) no
O14 C70 C71 C62 -46.6(4) no
O14 C70 C71 C72 79.9(3) no
O14 C70 C74 C73 -96.9(3) no
O14 C70 C74 C75 141.3(3) no
C71 C70 C74 C73 20.0(3) no
C71 C70 C74 C75 -101.8(3) no
C74 C70 C71 C62 -165.8(3) no
C74 C70 C71 C72 -39.4(3) no
C62 C71 C72 C73 172.8(3) no
C70 C71 C72 C73 44.2(3) no
C71 C72 C73 C74 -31.6(4) no
C72 C73 C74 C70 6.8(4) no
C72 C73 C74 C75 129.8(3) no
C70 C74 C75 O19 5.1(5) no
C70 C74 C75 C76 -173.9(3) no
C73 C74 C75 O19 -113.7(4) no
C73 C74 C75 C76 67.3(4) no
O19 C75 C76 C77 -173.0(4) no
O19 C75 C76 C81 5.2(6) no
C74 C75 C76 C77 6.0(6) no
C74 C75 C76 C81 -175.8(3) no
C75 C76 C77 C78 177.7(4) no
C75 C76 C81 C80 -176.6(4) no
C77 C76 C81 C80 1.7(6) no
C81 C76 C77 C78 -0.5(6) no
C76 C77 C78 C79 -0.7(7) no
C77 C78 C79 C80 0.8(7) no
C78 C79 C80 C81 0.4(7) no
C79 C80 C81 C76 -1.7(7) no
